data_4322328
loop_
_publ_author_name
'Zhiping Zheng'
'Thomas G. Gray'
'R. H. Holm'

_publ_section_title
;
 Synthesis and Structures of Solvated Monoclusters and Bridged Di- and
 Triclusters Based on the cubic Building Block [Re6(\m3-Se)8]2+
;
_journal_name_full 'Inorganic Chemistry'
_journal_page_first 4888
_journal_page_last 4895
_journal_paper_doi 10.1021/ic9906050
_journal_volume 38
_journal_year 1999
_chemical_formula_sum 'C30 H30 F12 N6 Re6 Sb2 Se8'
_chemical_formula_weight 2694.98
_chemical_name_systematic
; 
 ? 
;
_space_group_IT_number 15
_symmetry_cell_setting monoclinic
_symmetry_space_group_name_Hall '-C 2yc'
_symmetry_space_group_name_H-M 'C 1 2/c 1'
_atom_sites_solution_hydrogens geom
_atom_sites_solution_primary direct
_atom_sites_solution_secondary difmap
_audit_creation_method SHELXL
_cell_angle_alpha 90.00
_cell_angle_beta 93.8970(10)
_cell_angle_gamma 90.00
_cell_formula_units_Z 8
_cell_length_a 13.99720(10)
_cell_length_b 19.7337(3)
_cell_length_c 39.9367(6)
_cell_measurement_temperature 213(2)
_cell_volume 11005.7(2)
_computing_structure_refinement 'SHELXL-93 (Sheldrick, 1993)'
_computing_structure_solution 'SHELXS-86 (Sheldrick, 1990)'
_diffrn_ambient_temperature 213(2)
_diffrn_radiation_monochromator graphite
_diffrn_radiation_source 'fine-focus sealed tube'
_diffrn_radiation_type MoK\a
_diffrn_radiation_wavelength 0.71073
_diffrn_reflns_av_R_equivalents 0.0884
_diffrn_reflns_av_sigmaI/netI 0.1056
_diffrn_reflns_limit_h_max 14
_diffrn_reflns_limit_h_min -18
_diffrn_reflns_limit_k_max 23
_diffrn_reflns_limit_k_min -26
_diffrn_reflns_limit_l_max 53
_diffrn_reflns_limit_l_min -35
_diffrn_reflns_number 36314
_diffrn_reflns_theta_max 28.30
_diffrn_reflns_theta_min 1.02
_exptl_absorpt_coefficient_mu 19.468
_exptl_crystal_density_diffrn 3.253
_exptl_crystal_F_000 9472
_refine_diff_density_max 3.686
_refine_diff_density_min -2.035
_refine_diff_density_rms 0.372
_refine_ls_extinction_coef 0.000040(3)
_refine_ls_extinction_expression Fc^*^=kFc[1+0.001xFc^2^\l^3^/sin(2\q)]^-1/4^
_refine_ls_extinction_method SHELXL
_refine_ls_goodness_of_fit_all 1.064
_refine_ls_goodness_of_fit_obs 1.260
_refine_ls_matrix_type full
_refine_ls_number_parameters 578
_refine_ls_number_reflns 13337
_refine_ls_number_restraints 0
_refine_ls_restrained_S_all 1.136
_refine_ls_restrained_S_obs 1.260
_refine_ls_R_factor_all 0.1099
_refine_ls_R_factor_obs 0.0506
_refine_ls_shift/esd_max -0.001
_refine_ls_shift/esd_mean 0.000
_refine_ls_structure_factor_coef Fsqd
_refine_ls_weighting_details 'w=1/[\s^2^(Fo^2^)+(0.0430P)^2^+0.0000P] where P=(Fo^2^+2Fc^2^)/3'
_refine_ls_weighting_scheme calc
_refine_ls_wR_factor_all 0.1311
_refine_ls_wR_factor_obs 0.1089
_reflns_number_observed 7693
_reflns_number_total 13339
_reflns_observed_criterion >2sigma(I)
_cod_data_source_file ic9906050_06.cif
_cod_data_source_block rjs
_cod_depositor_comments
;
The following automatic conversions were performed:

'_refine_ls_weighting_scheme' value 'calc
w=1/[\s^2^(Fo^2^)+(0.0430P)^2^+0.0000P] where P=(Fo^2^+2Fc^2^)/3' was
changed to 'calc'. New tag '_refine_ls_weighting_details' was
created. The value of the new tag was set to
'w=1/[\s^2^(Fo^2^)+(0.0430P)^2^+0.0000P] where P=(Fo^2^+2Fc^2^)/3'.

Automatic conversion script
Id: cif_fix_values 3143 2015-03-26 13:38:13Z robertas 
;
_cod_database_code 4322328

loop_
_symmetry_equiv_pos_as_xyz
'x, y, z'
'-x, y, -z+1/2'
'x+1/2, y+1/2, z'
'-x+1/2, y+1/2, -z+1/2'
'-x, -y, -z'
'x, -y, z-1/2'
'-x+1/2, -y+1/2, -z'
'x+1/2, -y+1/2, z-1/2'

loop_
_atom_site_aniso_label
_atom_site_aniso_U_11
_atom_site_aniso_U_22
_atom_site_aniso_U_33
_atom_site_aniso_U_23
_atom_site_aniso_U_13
_atom_site_aniso_U_12
Re1 0.0195(3) 0.0149(3) 0.0287(3) 0.0005(2) 0.0000(2) -0.0034(2)
Re2 0.0180(3) 0.0158(3) 0.0258(3) -0.0012(2) 0.0013(2) -0.0040(2)
Re3 0.0213(3) 0.0170(3) 0.0250(3) -0.0005(2) 0.0021(2) -0.0041(2)
Re4 0.0194(3) 0.0160(3) 0.0269(3) -0.0007(2) -0.0003(2) -0.0050(2)
Re5 0.0196(3) 0.0144(3) 0.0263(3) -0.0006(2) 0.0009(2) -0.0030(2)
Re6 0.0181(3) 0.0151(3) 0.0265(3) -0.0009(2) 0.0005(2) -0.0046(2)
Se7 0.0241(7) 0.0176(7) 0.0291(8) 0.0011(6) 0.0019(6) -0.0059(6)
Se8 0.0202(7) 0.0219(8) 0.0300(8) -0.0008(6) 0.0044(6) -0.0030(6)
Se9 0.0233(7) 0.0167(7) 0.0311(8) -0.0036(6) 0.0015(6) -0.0034(6)
Se10 0.0205(7) 0.0195(7) 0.0271(8) 0.0000(6) 0.0001(6) -0.0034(6)
Se11 0.0187(7) 0.0204(8) 0.0338(8) -0.0003(6) 0.0005(6) -0.0023(6)
Se12 0.0295(8) 0.0184(8) 0.0276(8) -0.0035(6) 0.0008(6) -0.0034(6)
Se13 0.0262(7) 0.0184(8) 0.0305(8) 0.0030(6) 0.0024(6) -0.0056(6)
Se14 0.0263(8) 0.0233(8) 0.0289(8) 0.0002(6) -0.0030(6) -0.0032(6)
N1 0.028(7) 0.037(8) 0.026(7) 0.000(6) 0.001(5) 0.008(6)
N2 0.015(6) 0.012(6) 0.038(7) -0.009(5) 0.005(5) 0.000(5)
N3 0.019(6) 0.032(7) 0.040(8) 0.004(6) 0.002(5) -0.013(6)
N4 0.027(7) 0.026(7) 0.038(8) -0.012(6) -0.006(6) -0.001(6)
N5 0.015(6) 0.019(7) 0.056(9) -0.011(6) 0.014(6) 0.003(5)
N6 0.032(7) 0.019(7) 0.030(7) 0.008(5) 0.000(5) -0.006(5)
C1 0.028(8) 0.045(10) 0.019(8) 0.004(7) -0.002(6) -0.007(7)
C2 0.035(9) 0.022(8) 0.043(10) 0.000(7) -0.006(7) 0.001(7)
C3 0.019(7) 0.018(8) 0.042(9) -0.017(7) -0.003(6) -0.005(6)
C4 0.036(10) 0.043(12) 0.080(14) -0.007(10) -0.015(9) -0.029(9)
C5 0.028(9) 0.049(11) 0.052(11) 0.002(9) 0.000(8) -0.011(8)
C6 0.034(10) 0.057(13) 0.061(13) -0.004(10) -0.006(9) -0.006(9)
C7 0.049(11) 0.025(10) 0.066(13) -0.007(8) -0.011(9) -0.008(8)
C8 0.047(12) 0.037(11) 0.101(17) -0.011(11) -0.016(11) -0.018(9)
C9 0.027(9) 0.078(16) 0.069(14) 0.000(11) -0.014(9) -0.023(10)
C11 0.057(11) 0.002(7) 0.047(10) -0.004(6) 0.001(8) -0.001(7)
C12 0.045(10) 0.047(12) 0.045(11) 0.008(9) 0.008(8) 0.028(9)
C13 0.025(8) 0.020(8) 0.051(10) -0.004(7) 0.003(7) 0.006(7)
C14 0.018(9) 0.034(11) 0.100(16) 0.013(10) -0.005(9) -0.016(8)
C15 0.020(8) 0.031(10) 0.086(15) -0.007(9) 0.006(8) -0.014(7)
C16 0.024(9) 0.041(12) 0.091(15) 0.003(10) -0.005(9) 0.006(8)
C17 0.037(9) 0.020(8) 0.057(11) -0.014(8) -0.006(8) -0.005(7)
C18 0.034(9) 0.027(9) 0.057(12) -0.003(8) 0.008(8) -0.016(7)
C19 0.036(9) 0.026(9) 0.064(12) 0.003(8) 0.005(8) 0.003(8)
C20 0.050(11) 0.028(9) 0.047(11) 0.001(8) 0.023(8) 0.005(8)
C21 0.050(11) 0.025(9) 0.048(11) 0.004(8) -0.016(8) -0.005(8)
C22 0.038(10) 0.030(10) 0.071(13) -0.015(9) 0.001(9) 0.006(8)
C23 0.042(10) 0.017(8) 0.073(13) 0.012(8) 0.001(9) 0.012(8)
C24 0.032(9) 0.031(10) 0.068(13) 0.001(9) 0.009(8) 0.008(8)
C25 0.043(10) 0.036(10) 0.052(11) -0.004(8) 0.014(8) -0.013(8)
C26 0.064(13) 0.078(15) 0.017(9) 0.004(9) 0.012(8) -0.010(11)
C27 0.044(11) 0.077(15) 0.058(13) 0.018(11) 0.025(10) -0.017(10)
C28 0.063(12) 0.050(12) 0.022(9) -0.006(8) -0.009(8) -0.003(10)
C29 0.032(8) 0.024(8) 0.035(9) 0.002(7) 0.011(7) -0.012(7)
C30 0.048(10) 0.037(10) 0.030(9) 0.003(7) 0.010(8) 0.018(8)
C31 0.022(8) 0.053(11) 0.027(9) -0.011(7) -0.002(6) 0.005(8)
Sb1 0.0529(7) 0.0302(6) 0.0476(7) -0.0077(5) 0.0080(6) -0.0146(6)
F1 0.080(8) 0.084(10) 0.090(10) -0.009(7) -0.012(7) 0.024(7)
F2 0.096(8) 0.052(7) 0.041(6) -0.002(5) 0.002(5) 0.010(6)
F3 0.125(10) 0.045(7) 0.061(8) -0.002(6) 0.013(7) 0.008(7)
F4 0.043(7) 0.121(12) 0.110(11) -0.025(9) -0.026(7) -0.020(7)
F5 0.226(16) 0.052(8) 0.049(8) -0.007(6) 0.031(9) -0.068(9)
F6 0.080(8) 0.060(8) 0.081(9) 0.022(6) 0.016(6) -0.030(6)
Sb2 0.0373(7) 0.0645(9) 0.0582(8) -0.0161(7) 0.0046(6) -0.0053(6)
F7 0.093(11) 0.178(18) 0.268(23) -0.162(17) 0.035(12) -0.043(11)
F8 0.118(13) 0.120(15) 0.248(22) -0.101(14) 0.018(13) -0.011(11)
F9 0.040(8) 0.172(17) 0.244(20) -0.089(15) -0.012(10) 0.005(9)
F10 0.060(8) 0.130(14) 0.158(14) -0.032(11) -0.012(8) 0.022(8)
F11 0.475(40) 0.312(34) 0.075(13) 0.078(17) 0.081(19) 0.254(31)
F12 0.449(40) 0.352(38) 0.195(23) 0.190(24) 0.229(25) 0.223(31)

loop_
_atom_site_label
_atom_site_type_symbol
_atom_site_fract_x
_atom_site_fract_y
_atom_site_fract_z
_atom_site_U_iso_or_equiv
_atom_site_thermal_displace_type
_atom_site_occupancy
_atom_site_calc_flag
_atom_site_refinement_flags
_atom_site_disorder_group
Re1 Re 0.97986(4) 0.18798(3) 0.118537(14) 0.02112(14) Uani 1 d . .
Re2 Re 0.96346(4) 0.26412(3) 0.064509(14) 0.01990(13) Uani 1 d . .
Re3 Re 0.86368(4) 0.26933(3) 0.148158(14) 0.02106(14) Uani 1 d . .
Re4 Re 1.01707(4) 0.31825(3) 0.122614(14) 0.02087(14) Uani 1 d . .
Re5 Re 0.84710(4) 0.34508(3) 0.094270(14) 0.02012(13) Uani 1 d . .
Re6 Re 0.81045(4) 0.21457(3) 0.090051(14) 0.01995(13) Uani 1 d . .
Se7 Se 0.99701(9) 0.38944(7) 0.07019(3) 0.0236(3) Uani 1 d . .
Se8 Se 0.70199(9) 0.29480(7) 0.11908(3) 0.0239(3) Uani 1 d . .
Se9 Se 0.92684(9) 0.13963(7) 0.06199(4) 0.0237(3) Uani 1 d . .
Se10 Se 0.79742(9) 0.28982(7) 0.03901(3) 0.0224(3) Uani 1 d . .
Se11 Se 1.12446(9) 0.23749(7) 0.09359(4) 0.0244(3) Uani 1 d . .
Se12 Se 0.90077(10) 0.39397(7) 0.15068(3) 0.0252(3) Uani 1 d . .
Se13 Se 0.83040(10) 0.14440(7) 0.14270(4) 0.0250(3) Uani 1 d . .
Se14 Se 1.02945(10) 0.24357(7) 0.17395(4) 0.0264(3) Uani 1 d . .
N1 N 1.0543(8) 0.0925(6) 0.1334(3) 0.030(3) Uani 1 d . .
N2 N 1.0229(7) 0.2635(5) 0.0151(3) 0.022(3) Uani 1 d . .
N3 N 0.8042(8) 0.2731(6) 0.1974(3) 0.030(3) Uani 1 d . .
N4 N 1.1385(8) 0.3801(6) 0.1411(3) 0.031(3) Uani 1 d . .
N5 N 0.7689(8) 0.4390(6) 0.0794(3) 0.030(3) Uani 1 d . .
N6 N 0.6898(8) 0.1521(6) 0.0704(3) 0.027(3) Uani 1 d . .
C1 C 0.9760(10) 0.2339(8) -0.0116(3) 0.031(4) Uani 1 d . .
H1A H 0.9174(10) 0.2121(8) -0.0087(3) 0.037 Uiso 1 calc R .
C2 C 1.1397(10) 0.0929(8) 0.1498(4) 0.034(4) Uani 1 d . .
H2A H 1.1702(10) 0.1347(8) 0.1541(4) 0.040 Uiso 1 calc R .
C3 C 1.1065(9) 0.2927(7) 0.0093(4) 0.027(3) Uani 1 d . .
H3A H 1.1401(9) 0.3145(7) 0.0274(4) 0.032 Uiso 1 calc R .
C4 C 1.2923(12) 0.4613(9) 0.1649(5) 0.054(5) Uani 1 d . .
H4A H 1.3425(12) 0.4882(9) 0.1744(5) 0.065 Uiso 1 calc R .
C5 C 1.2250(10) 0.3518(9) 0.1495(4) 0.043(4) Uani 1 d . .
H5A H 1.2335(10) 0.3048(9) 0.1472(4) 0.051 Uiso 1 calc R .
C6 C 1.1846(12) 0.0359(10) 0.1605(4) 0.051(5) Uani 1 d . .
H6A H 1.2447(12) 0.0383(10) 0.1725(4) 0.062 Uiso 1 calc R .
C7 C 1.1360(12) 0.4462(8) 0.1439(4) 0.047(5) Uani 1 d . .
H7A H 1.0768(12) 0.4671(8) 0.1383(4) 0.057 Uiso 1 calc R .
C8 C 1.2101(13) 0.4878(9) 0.1543(5) 0.063(6) Uani 1 d . .
H8A H 1.2021(13) 0.5351(9) 0.1538(5) 0.075 Uiso 1 calc R .
C9 C 1.3021(11) 0.3926(11) 0.1616(5) 0.059(6) Uani 1 d . .
H9A H 1.3617(11) 0.3724(11) 0.1675(5) 0.071 Uiso 1 calc R .
C11 C 1.0568(11) -0.0277(7) 0.1356(4) 0.036(4) Uani 1 d . .
H11A H 1.0272(11) -0.0691(7) 0.1295(4) 0.043 Uiso 1 calc R .
C12 C 1.1417(12) -0.0265(9) 0.1538(4) 0.045(5) Uani 1 d . .
H12A H 1.1708(12) -0.0669(9) 0.1617(4) 0.054 Uiso 1 calc R .
C13 C 1.0144(10) 0.0328(7) 0.1259(4) 0.032(4) Uani 1 d . .
H13A H 0.9548(10) 0.0318(7) 0.1136(4) 0.038 Uiso 1 calc R .
C14 C 0.5365(11) 0.0745(8) 0.0446(5) 0.051(5) Uani 1 d . .
H14A H 0.4838(11) 0.0490(8) 0.0358(5) 0.062 Uiso 1 calc R .
C15 C 0.5400(10) 0.0957(8) 0.0777(5) 0.045(5) Uani 1 d . .
H15A H 0.4911(10) 0.0845(8) 0.0917(5) 0.055 Uiso 1 calc R .
C16 C 0.6318(11) 0.4953(9) 0.0518(5) 0.052(5) Uani 1 d . .
H16A H 0.5722(11) 0.4914(9) 0.0397(5) 0.063 Uiso 1 calc R .
C17 C 0.6165(10) 0.1334(7) 0.0892(4) 0.038(4) Uani 1 d . .
H17A H 0.6190(10) 0.1476(7) 0.1117(4) 0.046 Uiso 1 calc R .
C18 C 0.6863(11) 0.1294(8) 0.0384(4) 0.039(4) Uani 1 d . .
H18A H 0.7369(11) 0.1400(8) 0.0249(4) 0.047 Uiso 1 calc R .
C19 C 0.8095(11) 0.5009(8) 0.0873(4) 0.042(4) Uani 1 d . .
H19A H 0.8690(11) 0.5030(8) 0.0997(4) 0.050 Uiso 1 calc R .
C20 C 0.6733(12) 0.5566(8) 0.0596(4) 0.041(4) Uani 1 d . .
H20A H 0.6411(12) 0.5967(8) 0.0531(4) 0.049 Uiso 1 calc R .
C21 C 0.6086(11) 0.0902(8) 0.0244(4) 0.041(4) Uani 1 d . .
H21A H 0.6066(11) 0.0754(8) 0.0020(4) 0.050 Uiso 1 calc R .
C22 C 0.6837(11) 0.4400(8) 0.0632(4) 0.047(5) Uani 1 d . .
H22A H 0.6550(11) 0.3976(8) 0.0590(4) 0.056 Uiso 1 calc R .
C23 C 0.7633(11) 0.5601(8) 0.0770(4) 0.044(4) Uani 1 d . .
H23A H 0.7922(11) 0.6024(8) 0.0817(4) 0.053 Uiso 1 calc R .
C24 C 0.8507(11) 0.3079(8) 0.2230(4) 0.043(4) Uani 1 d . .
H24A H 0.9079(11) 0.3306(8) 0.2192(4) 0.052 Uiso 1 calc R .
C25 C 0.7247(12) 0.2398(8) 0.2052(4) 0.043(4) Uani 1 d . .
H25A H 0.6934(12) 0.2126(8) 0.1886(4) 0.051 Uiso 1 calc R .
C26 C 0.7348(13) 0.2780(10) 0.2615(4) 0.053(5) Uani 1 d . .
H26A H 0.7108(13) 0.2784(10) 0.2829(4) 0.063 Uiso 1 calc R .
C27 C 0.6883(13) 0.2430(10) 0.2345(5) 0.059(6) Uani 1 d . .
H27A H 0.6297(13) 0.2214(10) 0.2376(5) 0.071 Uiso 1 calc R .
C28 C 0.8149(13) 0.3106(9) 0.2552(4) 0.046(4) Uani 1 d . .
H28A H 0.8480(13) 0.3357(9) 0.2724(4) 0.055 Uiso 1 calc R .
C29 C 1.1469(10) 0.2933(7) -0.0211(4) 0.030(4) Uani 1 d . .
H29A H 1.2075(10) 0.3126(7) -0.0233(4) 0.036 Uiso 1 calc R .
C30 C 1.0964(11) 0.2650(8) -0.0477(4) 0.038(4) Uani 1 d . .
H30A H 1.1199(11) 0.2663(8) -0.0692(4) 0.046 Uiso 1 calc R .
C31 C 1.0102(10) 0.2344(8) -0.0426(4) 0.034(4) Uani 1 d . .
H31A H 0.9749(10) 0.2137(8) -0.0607(4) 0.041 Uiso 1 calc R .
Sb1 Sb 1.18793(8) 0.06530(6) -0.04598(3) 0.0433(3) Uani 1 d . .
F1 F 1.3064(8) 0.0517(6) -0.0222(3) 0.085(4) Uani 1 d . .
F2 F 1.1541(7) 0.1239(5) -0.0120(2) 0.063(3) Uani 1 d . .
F3 F 1.2207(9) 0.0054(5) -0.0799(3) 0.077(3) Uani 1 d . .
F4 F 1.0691(7) 0.0812(7) -0.0694(3) 0.093(4) Uani 1 d . .
F5 F 1.1404(11) -0.0061(6) -0.0220(3) 0.108(5) Uani 1 d . .
F6 F 1.2382(8) 0.1375(5) -0.0690(3) 0.073(3) Uani 1 d . .
Sb2 Sb 0.43709(8) 0.17124(7) 0.16958(3) 0.0532(4) Uani 1 d . .
F7 F 0.4094(10) 0.0961(10) 0.1448(5) 0.179(9) Uani 1 d . .
F8 F 0.4625(11) 0.2500(9) 0.1916(5) 0.162(8) Uani 1 d . .
F9 F 0.3106(8) 0.1970(9) 0.1695(5) 0.153(8) Uani 1 d . .
F10 F 0.5641(8) 0.1485(8) 0.1680(4) 0.117(5) Uani 1 d . .
F11 F 0.4480(21) 0.2098(14) 0.1308(4) 0.284(17) Uani 1 d . .
F12 F 0.4298(22) 0.1353(16) 0.2078(6) 0.323(19) Uani 1 d . .

loop_
_atom_type_symbol
_atom_type_description
_atom_type_scat_dispersion_real
_atom_type_scat_dispersion_imag
_atom_type_scat_source
C C 0.0033 0.0016 'International Tables Vol C Tables 4.2.6.8 and 6.1.1.4'
H H 0.0000 0.0000 'International Tables Vol C Tables 4.2.6.8 and 6.1.1.4'
N N 0.0061 0.0033 'International Tables Vol C Tables 4.2.6.8 and 6.1.1.4'
F F 0.0171 0.0103 'International Tables Vol C Tables 4.2.6.8 and 6.1.1.4'
Se Se -0.0929 2.2259 'International Tables Vol C Tables 4.2.6.8 and 6.1.1.4'
Sb Sb -0.5866 1.5461 'International Tables Vol C Tables 4.2.6.8 and 6.1.1.4'
Re Re -1.0185 7.2310 'International Tables Vol C Tables 4.2.6.8 and 6.1.1.4'

loop_
_geom_angle_atom_site_label_1
_geom_angle_atom_site_label_2
_geom_angle_atom_site_label_3
_geom_angle
_geom_angle_site_symmetry_1
_geom_angle_site_symmetry_3
_geom_angle_publ_flag
N1 Re1 Se11 93.4(3) . . ?
N1 Re1 Se13 89.7(3) . . ?
Se11 Re1 Se13 176.86(5) . . ?
N1 Re1 Se9 91.3(3) . . ?
Se11 Re1 Se9 89.31(5) . . ?
Se13 Re1 Se9 90.71(5) . . ?
N1 Re1 Se14 92.2(3) . . ?
Se11 Re1 Se14 89.87(5) . . ?
Se13 Re1 Se14 89.92(5) . . ?
Se9 Re1 Se14 176.45(5) . . ?
N1 Re1 Re6 133.2(3) . . ?
Se11 Re1 Re6 118.74(4) . . ?
Se13 Re1 Re6 58.77(4) . . ?
Se9 Re1 Re6 58.79(3) . . ?
Se14 Re1 Re6 118.80(4) . . ?
N1 Re1 Re3 134.0(3) . . ?
Se11 Re1 Re3 118.77(4) . . ?
Se13 Re1 Re3 58.59(4) . . ?
Se9 Re1 Re3 118.85(4) . . ?
Se14 Re1 Re3 58.72(4) . . ?
Re6 Re1 Re3 60.09(2) . . ?
N1 Re1 Re4 136.8(3) . . ?
Se11 Re1 Re4 58.82(4) . . ?
Se13 Re1 Re4 118.54(4) . . ?
Se9 Re1 Re4 118.16(4) . . ?
Se14 Re1 Re4 58.58(4) . . ?
Re6 Re1 Re4 90.04(2) . . ?
Re3 Re1 Re4 59.96(2) . . ?
N1 Re1 Re2 136.1(3) . . ?
Se11 Re1 Re2 58.65(4) . . ?
Se13 Re1 Re2 118.84(4) . . ?
Se9 Re1 Re2 58.38(4) . . ?
Se14 Re1 Re2 118.36(4) . . ?
Re6 Re1 Re2 60.09(2) . . ?
Re3 Re1 Re2 89.89(2) . . ?
Re4 Re1 Re2 59.79(2) . . ?
N2 Re2 Se9 92.7(3) . . ?
N2 Re2 Se11 91.8(3) . . ?
Se9 Re2 Se11 89.32(5) . . ?
N2 Re2 Se7 90.4(3) . . ?
Se9 Re2 Se7 176.89(5) . . ?
Se11 Re2 Se7 90.45(5) . . ?
N2 Re2 Se10 91.9(3) . . ?
Se9 Re2 Se10 90.03(5) . . ?
Se11 Re2 Se10 176.25(5) . . ?
Se7 Re2 Se10 90.00(5) . . ?
N2 Re2 Re4 134.1(3) . . ?
Se9 Re2 Re4 118.70(4) . . ?
Se11 Re2 Re4 58.86(4) . . ?
Se7 Re2 Re4 58.68(4) . . ?
Se10 Re2 Re4 118.44(4) . . ?
N2 Re2 Re6 135.9(3) . . ?
Se9 Re2 Re6 58.72(4) . . ?
Se11 Re2 Re6 118.12(4) . . ?
Se7 Re2 Re6 118.82(4) . . ?
Se10 Re2 Re6 58.54(4) . . ?
Re4 Re2 Re6 89.99(2) . . ?
N2 Re2 Re5 134.1(3) . . ?
Se9 Re2 Re5 118.87(4) . . ?
Se11 Re2 Re5 118.79(4) . . ?
Se7 Re2 Re5 58.67(4) . . ?
Se10 Re2 Re5 58.50(4) . . ?
Re4 Re2 Re5 59.95(2) . . ?
Re6 Re2 Re5 60.16(2) . . ?
N2 Re2 Re1 136.0(3) . . ?
Se9 Re2 Re1 58.62(4) . . ?
Se11 Re2 Re1 58.43(4) . . ?
Se7 Re2 Re1 118.76(4) . . ?
Se10 Re2 Re1 118.22(4) . . ?
Re4 Re2 Re1 60.09(2) . . ?
Re6 Re2 Re1 59.69(2) . . ?
Re5 Re2 Re1 89.91(2) . . ?
N3 Re3 Se12 91.2(3) . . ?
N3 Re3 Se13 91.8(3) . . ?
Se12 Re3 Se13 176.98(5) . . ?
N3 Re3 Se8 91.3(3) . . ?
Se12 Re3 Se8 89.99(5) . . ?
Se13 Re3 Se8 90.02(5) . . ?
N3 Re3 Se14 92.0(3) . . ?
Se12 Re3 Se14 89.95(5) . . ?
Se13 Re3 Se14 89.87(5) . . ?
Se8 Re3 Se14 176.67(5) . . ?
N3 Re3 Re5 134.5(3) . . ?
Se12 Re3 Re5 58.72(4) . . ?
Se13 Re3 Re5 118.87(4) . . ?
Se8 Re3 Re5 58.75(4) . . ?
Se14 Re3 Re5 118.55(4) . . ?
N3 Re3 Re6 135.0(3) . . ?
Se12 Re3 Re6 118.95(4) . . ?
Se13 Re3 Re6 58.63(4) . . ?
Se8 Re3 Re6 58.85(4) . . ?
Se14 Re3 Re6 118.43(4) . . ?
Re5 Re3 Re6 60.24(2) . . ?
N3 Re3 Re4 135.1(3) . . ?
Se12 Re3 Re4 58.89(4) . . ?
Se13 Re3 Re4 118.59(4) . . ?
Se8 Re3 Re4 118.69(4) . . ?
Se14 Re3 Re4 58.61(4) . . ?
Re5 Re3 Re4 59.95(2) . . ?
Re6 Re3 Re4 89.90(2) . . ?
N3 Re3 Re1 135.4(3) . . ?
Se12 Re3 Re1 118.95(4) . . ?
Se13 Re3 Re1 58.53(4) . . ?
Se8 Re3 Re1 118.59(4) . . ?
Se14 Re3 Re1 58.69(4) . . ?
Re5 Re3 Re1 90.10(2) . . ?
Re6 Re3 Re1 59.75(2) . . ?
Re4 Re3 Re1 60.06(2) . . ?
N4 Re4 Se7 90.6(3) . . ?
N4 Re4 Se14 92.5(3) . . ?
Se7 Re4 Se14 176.99(5) . . ?
N4 Re4 Se11 91.9(3) . . ?
Se7 Re4 Se11 90.38(5) . . ?
Se14 Re4 Se11 89.67(5) . . ?
N4 Re4 Se12 91.7(3) . . ?
Se7 Re4 Se12 90.00(5) . . ?
Se14 Re4 Se12 89.75(5) . . ?
Se11 Re4 Se12 176.33(5) . . ?
N4 Re4 Re2 134.3(3) . . ?
Se7 Re4 Re2 58.81(4) . . ?
Se14 Re4 Re2 118.83(4) . . ?
Se11 Re4 Re2 58.63(3) . . ?
Se12 Re4 Re2 118.68(4) . . ?
N4 Re4 Re5 134.3(3) . . ?
Se7 Re4 Re5 58.78(3) . . ?
Se14 Re4 Re5 118.68(4) . . ?
Se11 Re4 Re5 118.74(4) . . ?
Se12 Re4 Re5 58.56(3) . . ?
Re2 Re4 Re5 60.13(2) . . ?
N4 Re4 Re3 135.6(3) . . ?
Se7 Re4 Re3 118.70(4) . . ?
Se14 Re4 Re3 58.77(4) . . ?
Se11 Re4 Re3 118.34(4) . . ?
Se12 Re4 Re3 58.41(4) . . ?
Re2 Re4 Re3 90.10(2) . . ?
Re5 Re4 Re3 59.92(2) . . ?
N4 Re4 Re1 135.7(3) . . ?
Se7 Re4 Re1 118.93(4) . . ?
Se14 Re4 Re1 58.71(4) . . ?
Se11 Re4 Re1 58.37(4) . . ?
Se12 Re4 Re1 118.38(4) . . ?
Re2 Re4 Re1 60.12(2) . . ?
Re5 Re4 Re1 90.04(2) . . ?
Re3 Re4 Re1 59.98(2) . . ?
N5 Re5 Se10 91.5(3) . . ?
N5 Re5 Se12 91.7(3) . . ?
Se10 Re5 Se12 176.73(5) . . ?
N5 Re5 Se8 92.2(3) . . ?
Se10 Re5 Se8 89.55(5) . . ?
Se12 Re5 Se8 89.92(5) . . ?
N5 Re5 Se7 90.9(3) . . ?
Se10 Re5 Se7 90.20(5) . . ?
Se12 Re5 Se7 90.16(5) . . ?
Se8 Re5 Se7 176.89(5) . . ?
N5 Re5 Re3 135.5(3) . . ?
Se10 Re5 Re3 118.51(4) . . ?
Se12 Re5 Re3 58.59(4) . . ?
Se8 Re5 Re3 58.76(3) . . ?
Se7 Re5 Re3 118.80(4) . . ?
N5 Re5 Re4 134.7(3) . . ?
Se10 Re5 Re4 118.70(4) . . ?
Se12 Re5 Re4 58.91(4) . . ?
Se8 Re5 Re4 118.87(4) . . ?
Se7 Re5 Re4 58.68(4) . . ?
Re3 Re5 Re4 60.12(2) . . ?
N5 Re5 Re2 134.4(3) . . ?
Se10 Re5 Re2 58.79(3) . . ?
Se12 Re5 Re2 118.82(4) . . ?
Se8 Re5 Re2 118.66(4) . . ?
Se7 Re5 Re2 58.71(4) . . ?
Re3 Re5 Re2 90.09(2) . . ?
Re4 Re5 Re2 59.92(2) . . ?
N5 Re5 Re6 135.5(3) . . ?
Se10 Re5 Re6 58.55(4) . . ?
Se12 Re5 Re6 118.54(4) . . ?
Se8 Re5 Re6 58.75(4) . . ?
Se7 Re5 Re6 118.62(4) . . ?
Re3 Re5 Re6 59.96(2) . . ?
Re4 Re5 Re6 89.84(2) . . ?
Re2 Re5 Re6 59.92(2) . . ?
N6 Re6 Se13 91.6(3) . . ?
N6 Re6 Se10 91.7(3) . . ?
Se13 Re6 Se10 176.57(5) . . ?
N6 Re6 Se9 91.0(3) . . ?
Se13 Re6 Se9 90.59(5) . . ?
Se10 Re6 Se9 89.97(5) . . ?
N6 Re6 Se8 92.5(3) . . ?
Se13 Re6 Se8 89.86(5) . . ?
Se10 Re6 Se8 89.38(5) . . ?
Se9 Re6 Se8 176.48(5) . . ?
N6 Re6 Re1 134.2(3) . . ?
Se13 Re6 Re1 58.66(4) . . ?
Se10 Re6 Re1 118.98(4) . . ?
Se9 Re6 Re1 58.70(3) . . ?
Se8 Re6 Re1 118.78(4) . . ?
N6 Re6 Re3 135.5(3) . . ?
Se13 Re6 Re3 58.58(4) . . ?
Se10 Re6 Re3 118.29(4) . . ?
Se9 Re6 Re3 118.84(4) . . ?
Se8 Re6 Re3 58.63(3) . . ?
Re1 Re6 Re3 60.16(2) . . ?
N6 Re6 Re2 134.4(3) . . ?
Se13 Re6 Re2 118.87(4) . . ?
Se10 Re6 Re2 58.77(3) . . ?
Se9 Re6 Re2 58.40(4) . . ?
Se8 Re6 Re2 118.44(4) . . ?
Re1 Re6 Re2 60.22(2) . . ?
Re3 Re6 Re2 90.01(2) . . ?
N6 Re6 Re5 135.7(3) . . ?
Se13 Re6 Re5 118.38(4) . . ?
Se10 Re6 Re5 58.49(3) . . ?
Se9 Re6 Re5 118.31(4) . . ?
Se8 Re6 Re5 58.52(4) . . ?
Re1 Re6 Re5 90.08(2) . . ?
Re3 Re6 Re5 59.80(2) . . ?
Re2 Re6 Re5 59.92(2) . . ?
Re4 Se7 Re5 62.54(4) . . ?
Re4 Se7 Re2 62.50(4) . . ?
Re5 Se7 Re2 62.61(4) . . ?
Re5 Se8 Re3 62.50(4) . . ?
Re5 Se8 Re6 62.73(4) . . ?
Re3 Se8 Re6 62.52(4) . . ?
Re2 Se9 Re1 63.00(4) . . ?
Re2 Se9 Re6 62.88(4) . . ?
Re1 Se9 Re6 62.51(4) . . ?
Re5 Se10 Re6 62.96(4) . . ?
Re5 Se10 Re2 62.71(4) . . ?
Re6 Se10 Re2 62.68(4) . . ?
Re1 Se11 Re2 62.92(4) . . ?
Re1 Se11 Re4 62.81(4) . . ?
Re2 Se11 Re4 62.51(4) . . ?
Re3 Se12 Re5 62.69(4) . . ?
Re3 Se12 Re4 62.70(4) . . ?
Re5 Se12 Re4 62.53(4) . . ?
Re1 Se13 Re3 62.87(4) . . ?
Re1 Se13 Re6 62.57(4) . . ?
Re3 Se13 Re6 62.79(4) . . ?
Re4 Se14 Re1 62.71(4) . . ?
Re4 Se14 Re3 62.63(4) . . ?
Re1 Se14 Re3 62.59(4) . . ?
C2 N1 C13 117.8(13) . . ?
C2 N1 Re1 121.4(10) . . ?
C13 N1 Re1 120.7(9) . . ?
C3 N2 C1 115.7(12) . . ?
C3 N2 Re2 122.9(9) . . ?
C1 N2 Re2 121.4(9) . . ?
C25 N3 C24 115.5(14) . . ?
C25 N3 Re3 124.3(10) . . ?
C24 N3 Re3 120.1(10) . . ?
C7 N4 C5 114.6(13) . . ?
C7 N4 Re4 124.2(10) . . ?
C5 N4 Re4 121.2(10) . . ?
C22 N5 C19 116.4(13) . . ?
C22 N5 Re5 123.9(10) . . ?
C19 N5 Re5 119.6(9) . . ?
C18 N6 C17 116.6(12) . . ?
C18 N6 Re6 120.1(9) . . ?
C17 N6 Re6 123.2(10) . . ?
N2 C1 C31 122.4(14) . . ?
N1 C2 C6 122.7(15) . . ?
N2 C3 C29 125.1(12) . . ?
C8 C4 C9 117.2(15) . . ?
N4 C5 C9 120.1(16) . . ?
C2 C6 C12 119.5(15) . . ?
N4 C7 C8 127.0(16) . . ?
C4 C8 C7 119.3(17) . . ?
C4 C9 C5 121.4(16) . . ?
C12 C11 C13 118.9(14) . . ?
C11 C12 C6 118.2(15) . . ?
N1 C13 C11 122.6(13) . . ?
C21 C14 C15 120.9(15) . . ?
C17 C15 C14 117.7(16) . . ?
C20 C16 C22 114.9(15) . . ?
C15 C17 N6 124.8(16) . . ?
N6 C18 C21 122.0(15) . . ?
N5 C19 C23 120.3(15) . . ?
C16 C20 C23 120.7(15) . . ?
C14 C21 C18 117.9(16) . . ?
N5 C22 C16 128.1(16) . . ?
C19 C23 C20 119.5(16) . . ?
N3 C24 C28 121.6(15) . . ?
C27 C25 N3 124.2(17) . . ?
C28 C26 C27 116.5(15) . . ?
C25 C27 C26 121.4(17) . . ?
C26 C28 C24 120.5(15) . . ?
C30 C29 C3 117.7(13) . . ?
C29 C30 C31 118.7(14) . . ?
C1 C31 C30 120.3(14) . . ?
F5 Sb1 F6 178.2(5) . . ?
F5 Sb1 F2 88.6(5) . . ?
F6 Sb1 F2 90.5(5) . . ?
F5 Sb1 F1 88.0(6) . . ?
F6 Sb1 F1 90.5(5) . . ?
F2 Sb1 F1 88.8(5) . . ?
F5 Sb1 F3 90.5(5) . . ?
F6 Sb1 F3 90.4(5) . . ?
F2 Sb1 F3 179.1(5) . . ?
F1 Sb1 F3 91.4(5) . . ?
F5 Sb1 F4 92.8(6) . . ?
F6 Sb1 F4 88.8(5) . . ?
F2 Sb1 F4 89.9(5) . . ?
F1 Sb1 F4 178.5(6) . . ?
F3 Sb1 F4 89.9(5) . . ?
F12 Sb2 F11 178.0(18) . . ?
F12 Sb2 F8 86.8(14) . . ?
F11 Sb2 F8 91.7(12) . . ?
F12 Sb2 F7 97.2(15) . . ?
F11 Sb2 F7 84.3(11) . . ?
F8 Sb2 F7 175.8(11) . . ?
F12 Sb2 F10 92.7(10) . . ?
F11 Sb2 F10 86.2(9) . . ?
F8 Sb2 F10 93.9(7) . . ?
F7 Sb2 F10 87.3(7) . . ?
F12 Sb2 F9 89.9(10) . . ?
F11 Sb2 F9 91.2(10) . . ?
F8 Sb2 F9 85.4(7) . . ?
F7 Sb2 F9 93.2(7) . . ?
F10 Sb2 F9 177.3(8) . . ?

loop_
_geom_bond_atom_site_label_1
_geom_bond_atom_site_label_2
_geom_bond_distance
_geom_bond_site_symmetry_2
_geom_bond_publ_flag
Re1 N1 2.214(12) . ?
Re1 Se11 2.5135(15) . ?
Re1 Se13 2.5143(15) . ?
Re1 Se9 2.5166(15) . ?
Re1 Se14 2.5248(15) . ?
Re1 Re6 2.6126(7) . ?
Re1 Re3 2.6235(8) . ?
Re1 Re4 2.6257(8) . ?
Re1 Re2 2.6266(8) . ?
Re2 N2 2.194(11) . ?
Re2 Se9 2.5102(14) . ?
Re2 Se11 2.5195(14) . ?
Re2 Se7 2.5245(15) . ?
Re2 Se10 2.5246(14) . ?
Re2 Re4 2.6176(8) . ?
Re2 Re6 2.6231(7) . ?
Re2 Re5 2.6231(8) . ?
Re3 N3 2.187(12) . ?
Re3 Se12 2.5143(15) . ?
Re3 Se13 2.516(2) . ?
Re3 Se8 2.5231(14) . ?
Re3 Se14 2.5256(15) . ?
Re3 Re5 2.6176(8) . ?
Re3 Re6 2.6217(8) . ?
Re3 Re4 2.6229(8) . ?
Re4 N4 2.180(11) . ?
Re4 Se7 2.5210(15) . ?
Re4 Se14 2.521(2) . ?
Re4 Se11 2.526(2) . ?
Re4 Se12 2.527(2) . ?
Re4 Re5 2.6183(7) . ?
Re5 N5 2.213(11) . ?
Re5 Se10 2.5168(14) . ?
Re5 Se12 2.5178(15) . ?
Re5 Se8 2.5229(15) . ?
Re5 Se7 2.5235(15) . ?
Re5 Re6 2.6293(8) . ?
Re6 N6 2.191(11) . ?
Re6 Se13 2.5171(15) . ?
Re6 Se10 2.5185(15) . ?
Re6 Se9 2.5188(15) . ?
Re6 Se8 2.5288(15) . ?
N1 C2 1.32(2) . ?
N1 C13 1.33(2) . ?
N2 C3 1.34(2) . ?
N2 C1 1.35(2) . ?
N3 C25 1.35(2) . ?
N3 C24 1.36(2) . ?
N4 C7 1.31(2) . ?
N4 C5 1.35(2) . ?
N5 C22 1.32(2) . ?
N5 C19 1.37(2) . ?
N6 C18 1.36(2) . ?
N6 C17 1.36(2) . ?
C1 C31 1.36(2) . ?
C2 C6 1.34(2) . ?
C3 C29 1.37(2) . ?
C4 C8 1.31(2) . ?
C4 C9 1.37(2) . ?
C5 C9 1.41(2) . ?
C6 C12 1.39(2) . ?
C7 C8 1.37(2) . ?
C11 C12 1.35(2) . ?
C11 C13 1.38(2) . ?
C14 C21 1.37(2) . ?
C14 C15 1.38(2) . ?
C15 C17 1.36(2) . ?
C16 C20 1.37(2) . ?
C16 C22 1.37(2) . ?
C18 C21 1.42(2) . ?
C19 C23 1.38(2) . ?
C20 C23 1.40(2) . ?
C24 C28 1.41(2) . ?
C25 C27 1.31(2) . ?
C26 C28 1.33(2) . ?
C26 C27 1.40(2) . ?
C29 C30 1.36(2) . ?
C30 C31 1.38(2) . ?
Sb1 F5 1.853(11) . ?
Sb1 F6 1.858(10) . ?
Sb1 F2 1.869(10) . ?
Sb1 F1 1.873(10) . ?
Sb1 F3 1.877(11) . ?
Sb1 F4 1.877(10) . ?
Sb2 F12 1.69(2) . ?
Sb2 F11 1.74(2) . ?
Sb2 F8 1.810(15) . ?
Sb2 F7 1.810(14) . ?
Sb2 F10 1.838(12) . ?
Sb2 F9 1.843(12) . ?

loop_
_geom_torsion_atom_site_label_1
_geom_torsion_atom_site_label_2
_geom_torsion_atom_site_label_3
_geom_torsion_atom_site_label_4
_geom_torsion
_geom_torsion_site_symmetry_1
_geom_torsion_site_symmetry_2
_geom_torsion_site_symmetry_3
_geom_torsion_site_symmetry_4
_geom_torsion_publ_flag
N1 Re1 Re2 N2 -3.5(6) . . . . ?
Se11 Re1 Re2 N2 54.4(4) . . . . ?
Se13 Re1 Re2 N2 -127.8(4) . . . . ?
Se9 Re1 Re2 N2 -56.6(4) . . . . ?
Se14 Re1 Re2 N2 125.0(4) . . . . ?
Re6 Re1 Re2 N2 -126.2(4) . . . . ?
Re3 Re1 Re2 N2 178.8(4) . . . . ?
Re4 Re1 Re2 N2 124.1(4) . . . . ?
N1 Re1 Re2 Se9 53.1(4) . . . . ?
Se11 Re1 Re2 Se9 111.01(6) . . . . ?
Se13 Re1 Re2 Se9 -71.19(6) . . . . ?
Se9 Re1 Re2 Se9 0.0 . . . . ?
Se14 Re1 Re2 Se9 -178.37(6) . . . . ?
Re6 Re1 Re2 Se9 -69.64(4) . . . . ?
Re3 Re1 Re2 Se9 -124.60(4) . . . . ?
Re4 Re1 Re2 Se9 -179.28(4) . . . . ?
N1 Re1 Re2 Se11 -57.9(4) . . . . ?
Se11 Re1 Re2 Se11 0.0 . . . . ?
Se13 Re1 Re2 Se11 177.80(6) . . . . ?
Se9 Re1 Re2 Se11 -111.01(6) . . . . ?
Se14 Re1 Re2 Se11 70.62(6) . . . . ?
Re6 Re1 Re2 Se11 179.35(5) . . . . ?
Re3 Re1 Re2 Se11 124.39(4) . . . . ?
Re4 Re1 Re2 Se11 69.71(4) . . . . ?
N1 Re1 Re2 Se7 -128.8(4) . . . . ?
Se11 Re1 Re2 Se7 -70.92(6) . . . . ?
Se13 Re1 Re2 Se7 106.89(6) . . . . ?
Se9 Re1 Re2 Se7 178.07(6) . . . . ?
Se14 Re1 Re2 Se7 -0.30(6) . . . . ?
Re6 Re1 Re2 Se7 108.43(5) . . . . ?
Re3 Re1 Re2 Se7 53.47(5) . . . . ?
Re4 Re1 Re2 Se7 -1.21(4) . . . . ?
N1 Re1 Re2 Se10 124.0(4) . . . . ?
Se11 Re1 Re2 Se10 -178.06(6) . . . . ?
Se13 Re1 Re2 Se10 -0.26(7) . . . . ?
Se9 Re1 Re2 Se10 70.93(6) . . . . ?
Se14 Re1 Re2 Se10 -107.44(6) . . . . ?
Re6 Re1 Re2 Se10 1.29(4) . . . . ?
Re3 Re1 Re2 Se10 -53.67(5) . . . . ?
Re4 Re1 Re2 Se10 -108.35(5) . . . . ?
N1 Re1 Re2 Re4 -127.6(4) . . . . ?
Se11 Re1 Re2 Re4 -69.71(4) . . . . ?
Se13 Re1 Re2 Re4 108.09(5) . . . . ?
Se9 Re1 Re2 Re4 179.28(4) . . . . ?
Se14 Re1 Re2 Re4 0.91(4) . . . . ?
Re6 Re1 Re2 Re4 109.63(3) . . . . ?
Re3 Re1 Re2 Re4 54.67(2) . . . . ?
Re4 Re1 Re2 Re4 0.0 . . . . ?
N1 Re1 Re2 Re6 122.7(4) . . . . ?
Se11 Re1 Re2 Re6 -179.35(5) . . . . ?
Se13 Re1 Re2 Re6 -1.54(4) . . . . ?
Se9 Re1 Re2 Re6 69.64(4) . . . . ?
Se14 Re1 Re2 Re6 -108.73(5) . . . . ?
Re6 Re1 Re2 Re6 0.0 . . . . ?
Re3 Re1 Re2 Re6 -54.96(2) . . . . ?
Re4 Re1 Re2 Re6 -109.63(3) . . . . ?
N1 Re1 Re2 Re5 177.6(4) . . . . ?
Se11 Re1 Re2 Re5 -124.49(4) . . . . ?
Se13 Re1 Re2 Re5 53.32(5) . . . . ?
Se9 Re1 Re2 Re5 124.50(4) . . . . ?
Se14 Re1 Re2 Re5 -53.86(5) . . . . ?
Re6 Re1 Re2 Re5 54.86(2) . . . . ?
Re3 Re1 Re2 Re5 -0.10(2) . . . . ?
Re4 Re1 Re2 Re5 -54.77(2) . . . . ?
N1 Re1 Re3 N3 2.2(6) . . . . ?
Se11 Re1 Re3 N3 -126.5(4) . . . . ?
Se13 Re1 Re3 N3 55.5(4) . . . . ?
Se9 Re1 Re3 N3 126.8(4) . . . . ?
Se14 Re1 Re3 N3 -56.2(4) . . . . ?
Re6 Re1 Re3 N3 125.0(4) . . . . ?
Re4 Re1 Re3 N3 -125.5(4) . . . . ?
Re2 Re1 Re3 N3 180.0(4) . . . . ?
N1 Re1 Re3 Se12 128.6(4) . . . . ?
Se11 Re1 Re3 Se12 -0.06(6) . . . . ?
Se13 Re1 Re3 Se12 -178.07(6) . . . . ?
Se9 Re1 Re3 Se12 -106.73(6) . . . . ?
Se14 Re1 Re3 Se12 70.27(6) . . . . ?
Re6 Re1 Re3 Se12 -108.53(5) . . . . ?
Re4 Re1 Re3 Se12 0.96(4) . . . . ?
Re2 Re1 Re3 Se12 -53.58(5) . . . . ?
N1 Re1 Re3 Se13 -53.3(4) . . . . ?
Se11 Re1 Re3 Se13 178.02(6) . . . . ?
Se13 Re1 Re3 Se13 0.0 . . . . ?
Se9 Re1 Re3 Se13 71.34(6) . . . . ?
Se14 Re1 Re3 Se13 -111.66(6) . . . . ?
Re6 Re1 Re3 Se13 69.54(4) . . . . ?
Re4 Re1 Re3 Se13 179.03(4) . . . . ?
Re2 Re1 Re3 Se13 124.50(4) . . . . ?
N1 Re1 Re3 Se8 -123.8(4) . . . . ?
Se11 Re1 Re3 Se8 107.47(6) . . . . ?
Se13 Re1 Re3 Se8 -70.55(6) . . . . ?
Se9 Re1 Re3 Se8 0.79(6) . . . . ?
Se14 Re1 Re3 Se8 177.79(6) . . . . ?
Re6 Re1 Re3 Se8 -1.01(4) . . . . ?
Re4 Re1 Re3 Se8 108.48(5) . . . . ?
Re2 Re1 Re3 Se8 53.95(5) . . . . ?
N1 Re1 Re3 Se14 58.4(4) . . . . ?
Se11 Re1 Re3 Se14 -70.32(6) . . . . ?
Se13 Re1 Re3 Se14 111.66(6) . . . . ?
Se9 Re1 Re3 Se14 -177.00(6) . . . . ?
Se14 Re1 Re3 Se14 0.0 . . . . ?
Re6 Re1 Re3 Se14 -178.80(5) . . . . ?
Re4 Re1 Re3 Se14 -69.31(4) . . . . ?
Re2 Re1 Re3 Se14 -123.85(4) . . . . ?
N1 Re1 Re3 Re5 -177.7(4) . . . . ?
Se11 Re1 Re3 Re5 53.62(4) . . . . ?
Se13 Re1 Re3 Re5 -124.40(4) . . . . ?
Se9 Re1 Re3 Re5 -53.06(5) . . . . ?
Se14 Re1 Re3 Re5 123.94(4) . . . . ?
Re6 Re1 Re3 Re5 -54.86(2) . . . . ?
Re4 Re1 Re3 Re5 54.63(2) . . . . ?
Re2 Re1 Re3 Re5 0.10(2) . . . . ?
N1 Re1 Re3 Re6 -122.8(4) . . . . ?
Se11 Re1 Re3 Re6 108.48(4) . . . . ?
Se13 Re1 Re3 Re6 -69.54(4) . . . . ?
Se9 Re1 Re3 Re6 1.80(4) . . . . ?
Se14 Re1 Re3 Re6 178.80(5) . . . . ?
Re6 Re1 Re3 Re6 0.0 . . . . ?
Re4 Re1 Re3 Re6 109.49(3) . . . . ?
Re2 Re1 Re3 Re6 54.96(2) . . . . ?
N1 Re1 Re3 Re4 127.7(4) . . . . ?
Se11 Re1 Re3 Re4 -1.01(4) . . . . ?
Se13 Re1 Re3 Re4 -179.03(4) . . . . ?
Se9 Re1 Re3 Re4 -107.69(5) . . . . ?
Se14 Re1 Re3 Re4 69.31(4) . . . . ?
Re6 Re1 Re3 Re4 -109.49(3) . . . . ?
Re4 Re1 Re3 Re4 0.0 . . . . ?
Re2 Re1 Re3 Re4 -54.53(2) . . . . ?
N2 Re2 Re4 N4 -0.3(6) . . . . ?
Se9 Re2 Re4 N4 127.0(4) . . . . ?
Se11 Re2 Re4 N4 57.3(4) . . . . ?
Se7 Re2 Re4 N4 -54.9(4) . . . . ?
Se10 Re2 Re4 N4 -125.7(4) . . . . ?
Re6 Re2 Re4 N4 -179.3(4) . . . . ?
Re5 Re2 Re4 N4 -124.3(4) . . . . ?
Re1 Re2 Re4 N4 126.3(4) . . . . ?
N2 Re2 Re4 Se7 54.6(4) . . . . ?
Se9 Re2 Re4 Se7 -178.06(6) . . . . ?
Se11 Re2 Re4 Se7 112.22(5) . . . . ?
Se7 Re2 Re4 Se7 0.0 . . . . ?
Se10 Re2 Re4 Se7 -70.77(6) . . . . ?
Re6 Re2 Re4 Se7 -124.36(4) . . . . ?
Re5 Re2 Re4 Se7 -69.45(4) . . . . ?
Re1 Re2 Re4 Se7 -178.76(4) . . . . ?
N2 Re2 Re4 Se14 -127.6(4) . . . . ?
Se9 Re2 Re4 Se14 -0.21(6) . . . . ?
Se11 Re2 Re4 Se14 -69.93(6) . . . . ?
Se7 Re2 Re4 Se14 177.85(6) . . . . ?
Se10 Re2 Re4 Se14 107.08(6) . . . . ?
Re6 Re2 Re4 Se14 53.49(5) . . . . ?
Re5 Re2 Re4 Se14 108.40(5) . . . . ?
Re1 Re2 Re4 Se14 -0.91(4) . . . . ?
N2 Re2 Re4 Se11 -57.7(4) . . . . ?
Se9 Re2 Re4 Se11 69.72(6) . . . . ?
Se11 Re2 Re4 Se11 0.0 . . . . ?
Se7 Re2 Re4 Se11 -112.22(5) . . . . ?
Se10 Re2 Re4 Se11 177.01(6) . . . . ?
Re6 Re2 Re4 Se11 123.42(4) . . . . ?
Re5 Re2 Re4 Se11 178.33(5) . . . . ?
Re1 Re2 Re4 Se11 69.01(4) . . . . ?
N2 Re2 Re4 Se12 125.2(4) . . . . ?
Se9 Re2 Re4 Se12 -107.39(6) . . . . ?
Se11 Re2 Re4 Se12 -177.11(6) . . . . ?
Se7 Re2 Re4 Se12 70.67(6) . . . . ?
Se10 Re2 Re4 Se12 -0.10(6) . . . . ?
Re6 Re2 Re4 Se12 -53.69(5) . . . . ?
Re5 Re2 Re4 Se12 1.22(4) . . . . ?
Re1 Re2 Re4 Se12 -108.10(5) . . . . ?
N2 Re2 Re4 Re5 124.0(4) . . . . ?
Se9 Re2 Re4 Re5 -108.61(5) . . . . ?
Se11 Re2 Re4 Re5 -178.33(4) . . . . ?
Se7 Re2 Re4 Re5 69.45(4) . . . . ?
Se10 Re2 Re4 Re5 -1.32(4) . . . . ?
Re6 Re2 Re4 Re5 -54.91(2) . . . . ?
Re5 Re2 Re4 Re5 0.0 . . . . ?
Re1 Re2 Re4 Re5 -109.32(3) . . . . ?
N2 Re2 Re4 Re3 178.6(4) . . . . ?
Se9 Re2 Re4 Re3 -53.99(5) . . . . ?
Se11 Re2 Re4 Re3 -123.71(4) . . . . ?
Se7 Re2 Re4 Re3 124.07(4) . . . . ?
Se10 Re2 Re4 Re3 53.30(5) . . . . ?
Re6 Re2 Re4 Re3 -0.29(2) . . . . ?
Re5 Re2 Re4 Re3 54.63(2) . . . . ?
Re1 Re2 Re4 Re3 -54.69(2) . . . . ?
N2 Re2 Re4 Re1 -126.7(4) . . . . ?
Se9 Re2 Re4 Re1 0.70(4) . . . . ?
Se11 Re2 Re4 Re1 -69.01(4) . . . . ?
Se7 Re2 Re4 Re1 178.76(4) . . . . ?
Se10 Re2 Re4 Re1 107.99(5) . . . . ?
Re6 Re2 Re4 Re1 54.40(2) . . . . ?
Re5 Re2 Re4 Re1 109.32(3) . . . . ?
Re1 Re2 Re4 Re1 0.0 . . . . ?
N3 Re3 Re4 N4 -0.4(6) . . . . ?
Se12 Re3 Re4 N4 54.7(5) . . . . ?
Se13 Re3 Re4 N4 -127.2(5) . . . . ?
Se8 Re3 Re4 N4 125.4(5) . . . . ?
Se14 Re3 Re4 N4 -56.8(5) . . . . ?
Re5 Re3 Re4 N4 124.2(5) . . . . ?
Re6 Re3 Re4 N4 179.2(5) . . . . ?
Re1 Re3 Re4 N4 -126.2(5) . . . . ?
N3 Re3 Re4 Se7 -125.5(4) . . . . ?
Se12 Re3 Re4 Se7 -70.33(6) . . . . ?
Se13 Re3 Re4 Se7 107.75(6) . . . . ?
Se8 Re3 Re4 Se7 0.38(7) . . . . ?
Se14 Re3 Re4 Se7 178.14(6) . . . . ?
Re5 Re3 Re4 Se7 -0.91(4) . . . . ?
Re6 Re3 Re4 Se7 54.17(5) . . . . ?
Re1 Re3 Re4 Se7 108.70(5) . . . . ?
N3 Re3 Re4 Se14 56.4(4) . . . . ?
Se12 Re3 Re4 Se14 111.53(6) . . . . ?
Se13 Re3 Re4 Se14 -70.39(6) . . . . ?
Se8 Re3 Re4 Se14 -177.76(6) . . . . ?
Se14 Re3 Re4 Se14 0.0 . . . . ?
Re5 Re3 Re4 Se14 -179.05(5) . . . . ?
Re6 Re3 Re4 Se14 -123.97(4) . . . . ?
Re1 Re3 Re4 Se14 -69.44(4) . . . . ?
N3 Re3 Re4 Se11 126.8(4) . . . . ?
Se12 Re3 Re4 Se11 -178.02(6) . . . . ?
Se13 Re3 Re4 Se11 0.06(6) . . . . ?
Se8 Re3 Re4 Se11 -107.32(6) . . . . ?
Se14 Re3 Re4 Se11 70.45(6) . . . . ?
Re5 Re3 Re4 Se11 -108.60(4) . . . . ?
Re6 Re3 Re4 Se11 -53.52(4) . . . . ?
Re1 Re3 Re4 Se11 1.00(4) . . . . ?
N3 Re3 Re4 Se12 -55.2(4) . . . . ?
Se12 Re3 Re4 Se12 0.0 . . . . ?
Se13 Re3 Re4 Se12 178.08(6) . . . . ?
Se8 Re3 Re4 Se12 70.71(6) . . . . ?
Se14 Re3 Re4 Se12 -111.53(6) . . . . ?
Re5 Re3 Re4 Se12 69.42(4) . . . . ?
Re6 Re3 Re4 Se12 124.50(4) . . . . ?
Re1 Re3 Re4 Se12 179.02(4) . . . . ?
N3 Re3 Re4 Re2 -179.4(4) . . . . ?
Se12 Re3 Re4 Re2 -124.21(4) . . . . ?
Se13 Re3 Re4 Re2 53.86(5) . . . . ?
Se8 Re3 Re4 Re2 -53.51(5) . . . . ?
Se14 Re3 Re4 Re2 124.25(4) . . . . ?
Re5 Re3 Re4 Re2 -54.79(2) . . . . ?
Re6 Re3 Re4 Re2 0.29(2) . . . . ?
Re1 Re3 Re4 Re2 54.81(2) . . . . ?
N3 Re3 Re4 Re5 -124.6(4) . . . . ?
Se12 Re3 Re4 Re5 -69.42(4) . . . . ?
Se13 Re3 Re4 Re5 108.66(5) . . . . ?
Se8 Re3 Re4 Re5 1.28(4) . . . . ?
Se14 Re3 Re4 Re5 179.05(5) . . . . ?
Re5 Re3 Re4 Re5 0.0 . . . . ?
Re6 Re3 Re4 Re5 55.08(2) . . . . ?
Re1 Re3 Re4 Re5 109.60(2) . . . . ?
N3 Re3 Re4 Re1 125.8(4) . . . . ?
Se12 Re3 Re4 Re1 -179.02(4) . . . . ?
Se13 Re3 Re4 Re1 -0.94(4) . . . . ?
Se8 Re3 Re4 Re1 -108.32(5) . . . . ?
Se14 Re3 Re4 Re1 69.44(4) . . . . ?
Re5 Re3 Re4 Re1 -109.60(2) . . . . ?
Re6 Re3 Re4 Re1 -54.52(2) . . . . ?
Re1 Re3 Re4 Re1 0.0 . . . . ?
N1 Re1 Re4 N4 2.3(6) . . . . ?
Se11 Re1 Re4 N4 -54.9(5) . . . . ?
Se13 Re1 Re4 N4 127.0(5) . . . . ?
Se9 Re1 Re4 N4 -125.1(5) . . . . ?
Se14 Re1 Re4 N4 56.6(5) . . . . ?
Re6 Re1 Re4 N4 -179.1(5) . . . . ?
Re3 Re1 Re4 N4 126.1(5) . . . . ?
Re2 Re1 Re4 N4 -124.4(5) . . . . ?
N1 Re1 Re4 Se7 127.9(4) . . . . ?
Se11 Re1 Re4 Se7 70.65(6) . . . . ?
Se13 Re1 Re4 Se7 -107.37(6) . . . . ?
Se9 Re1 Re4 Se7 0.51(6) . . . . ?
Se14 Re1 Re4 Se7 -177.86(6) . . . . ?
Re6 Re1 Re4 Se7 -53.52(5) . . . . ?
Re3 Re1 Re4 Se7 -108.32(5) . . . . ?
Re2 Re1 Re4 Se7 1.21(4) . . . . ?
N1 Re1 Re4 Se14 -54.2(4) . . . . ?
Se11 Re1 Re4 Se14 -111.50(5) . . . . ?
Se13 Re1 Re4 Se14 70.48(6) . . . . ?
Se9 Re1 Re4 Se14 178.36(6) . . . . ?
Se14 Re1 Re4 Se14 0.0 . . . . ?
Re6 Re1 Re4 Se14 124.34(4) . . . . ?
Re3 Re1 Re4 Se14 69.54(4) . . . . ?
Re2 Re1 Re4 Se14 179.06(4) . . . . ?
N1 Re1 Re4 Se11 57.3(4) . . . . ?
Se11 Re1 Re4 Se11 0.0 . . . . ?
Se13 Re1 Re4 Se11 -178.02(6) . . . . ?
Se9 Re1 Re4 Se11 -70.14(6) . . . . ?
Se14 Re1 Re4 Se11 111.50(5) . . . . ?
Re6 Re1 Re4 Se11 -124.16(4) . . . . ?
Re3 Re1 Re4 Se11 -178.96(4) . . . . ?
Re2 Re1 Re4 Se11 -69.44(4) . . . . ?
N1 Re1 Re4 Se12 -124.7(4) . . . . ?
Se11 Re1 Re4 Se12 178.02(6) . . . . ?
Se13 Re1 Re4 Se12 0.00(6) . . . . ?
Se9 Re1 Re4 Se12 107.88(6) . . . . ?
Se14 Re1 Re4 Se12 -70.48(6) . . . . ?
Re6 Re1 Re4 Se12 53.86(5) . . . . ?
Re3 Re1 Re4 Se12 -0.95(4) . . . . ?
Re2 Re1 Re4 Se12 108.58(4) . . . . ?
N1 Re1 Re4 Re2 126.7(4) . . . . ?
Se11 Re1 Re4 Re2 69.44(4) . . . . ?
Se13 Re1 Re4 Re2 -108.58(4) . . . . ?
Se9 Re1 Re4 Re2 -0.70(4) . . . . ?
Se14 Re1 Re4 Re2 -179.06(4) . . . . ?
Re6 Re1 Re4 Re2 -54.72(2) . . . . ?
Re3 Re1 Re4 Re2 -109.53(2) . . . . ?
Re2 Re1 Re4 Re2 0.0 . . . . ?
N1 Re1 Re4 Re5 -178.4(4) . . . . ?
Se11 Re1 Re4 Re5 124.36(4) . . . . ?
Se13 Re1 Re4 Re5 -53.66(5) . . . . ?
Se9 Re1 Re4 Re5 54.22(5) . . . . ?
Se14 Re1 Re4 Re5 -124.15(4) . . . . ?
Re6 Re1 Re4 Re5 0.19(3) . . . . ?
Re3 Re1 Re4 Re5 -54.61(2) . . . . ?
Re2 Re1 Re4 Re5 54.92(2) . . . . ?
N1 Re1 Re4 Re3 -123.8(4) . . . . ?
Se11 Re1 Re4 Re3 178.96(4) . . . . ?
Se13 Re1 Re4 Re3 0.94(4) . . . . ?
Se9 Re1 Re4 Re3 108.83(4) . . . . ?
Se14 Re1 Re4 Re3 -69.54(4) . . . . ?
Re6 Re1 Re4 Re3 54.80(2) . . . . ?
Re3 Re1 Re4 Re3 0.0 . . . . ?
Re2 Re1 Re4 Re3 109.53(2) . . . . ?
N3 Re3 Re5 N5 0.5(6) . . . . ?
Se12 Re3 Re5 N5 -55.2(4) . . . . ?
Se13 Re3 Re5 N5 126.9(4) . . . . ?
Se8 Re3 Re5 N5 56.4(4) . . . . ?
Se14 Re3 Re5 N5 -125.9(4) . . . . ?
Re6 Re3 Re5 N5 125.9(4) . . . . ?
Re4 Re3 Re5 N5 -124.9(4) . . . . ?
Re1 Re3 Re5 N5 -179.7(4) . . . . ?
N3 Re3 Re5 Se10 -126.0(4) . . . . ?
Se12 Re3 Re5 Se10 178.26(6) . . . . ?
Se13 Re3 Re5 Se10 0.35(6) . . . . ?
Se8 Re3 Re5 Se10 -70.13(5) . . . . ?
Se14 Re3 Re5 Se10 107.63(6) . . . . ?
Re6 Re3 Re5 Se10 -0.62(4) . . . . ?
Re4 Re3 Re5 Se10 108.56(4) . . . . ?
Re1 Re3 Re5 Se10 53.84(4) . . . . ?
N3 Re3 Re5 Se12 55.7(4) . . . . ?
Se12 Re3 Re5 Se12 0.0 . . . . ?
Se13 Re3 Re5 Se12 -177.90(6) . . . . ?
Se8 Re3 Re5 Se12 111.62(6) . . . . ?
Se14 Re3 Re5 Se12 -70.63(6) . . . . ?
Re6 Re3 Re5 Se12 -178.88(4) . . . . ?
Re4 Re3 Re5 Se12 -69.70(4) . . . . ?
Re1 Re3 Re5 Se12 -124.42(4) . . . . ?
N3 Re3 Re5 Se8 -55.9(4) . . . . ?
Se12 Re3 Re5 Se8 -111.62(6) . . . . ?
Se13 Re3 Re5 Se8 70.48(6) . . . . ?
Se8 Re3 Re5 Se8 0.0 . . . . ?
Se14 Re3 Re5 Se8 177.76(6) . . . . ?
Re6 Re3 Re5 Se8 69.50(4) . . . . ?
Re4 Re3 Re5 Se8 178.68(5) . . . . ?
Re1 Re3 Re5 Se8 123.96(4) . . . . ?
N3 Re3 Re5 Se7 126.3(4) . . . . ?
Se12 Re3 Re5 Se7 70.60(6) . . . . ?
Se13 Re3 Re5 Se7 -107.30(6) . . . . ?
Se8 Re3 Re5 Se7 -177.78(6) . . . . ?
Se14 Re3 Re5 Se7 -0.02(7) . . . . ?
Re6 Re3 Re5 Se7 -108.27(5) . . . . ?
Re4 Re3 Re5 Se7 0.91(4) . . . . ?
Re1 Re3 Re5 Se7 -53.82(5) . . . . ?
N3 Re3 Re5 Re4 125.4(4) . . . . ?
Se12 Re3 Re5 Re4 69.70(4) . . . . ?
Se13 Re3 Re5 Re4 -108.20(5) . . . . ?
Se8 Re3 Re5 Re4 -178.68(5) . . . . ?
Se14 Re3 Re5 Re4 -0.93(4) . . . . ?
Re6 Re3 Re5 Re4 -109.18(3) . . . . ?
Re4 Re3 Re5 Re4 0.0 . . . . ?
Re1 Re3 Re5 Re4 -54.72(2) . . . . ?
N3 Re3 Re5 Re2 -180.0(4) . . . . ?
Se12 Re3 Re5 Re2 124.32(4) . . . . ?
Se13 Re3 Re5 Re2 -53.58(5) . . . . ?
Se8 Re3 Re5 Re2 -124.06(4) . . . . ?
Se14 Re3 Re5 Re2 53.70(5) . . . . ?
Re6 Re3 Re5 Re2 -54.55(2) . . . . ?
Re4 Re3 Re5 Re2 54.62(2) . . . . ?
Re1 Re3 Re5 Re2 -0.10(2) . . . . ?
N3 Re3 Re5 Re6 -125.4(4) . . . . ?
Se12 Re3 Re5 Re6 178.88(4) . . . . ?
Se13 Re3 Re5 Re6 0.97(4) . . . . ?
Se8 Re3 Re5 Re6 -69.50(4) . . . . ?
Se14 Re3 Re5 Re6 108.25(5) . . . . ?
Re6 Re3 Re5 Re6 0.0 . . . . ?
Re4 Re3 Re5 Re6 109.18(3) . . . . ?
Re1 Re3 Re5 Re6 54.46(2) . . . . ?
N4 Re4 Re5 N5 0.0(6) . . . . ?
Se7 Re4 Re5 N5 -54.9(4) . . . . ?
Se14 Re4 Re5 N5 127.0(4) . . . . ?
Se11 Re4 Re5 N5 -126.0(4) . . . . ?
Se12 Re4 Re5 N5 56.9(4) . . . . ?
Re2 Re4 Re5 N5 -124.4(4) . . . . ?
Re3 Re4 Re5 N5 126.0(4) . . . . ?
Re1 Re4 Re5 N5 -179.3(4) . . . . ?
N4 Re4 Re5 Se10 125.7(4) . . . . ?
Se7 Re4 Re5 Se10 70.83(6) . . . . ?
Se14 Re4 Re5 Se10 -107.31(6) . . . . ?
Se11 Re4 Re5 Se10 -0.29(6) . . . . ?
Se12 Re4 Re5 Se10 -177.42(6) . . . . ?
Re2 Re4 Re5 Se10 1.33(4) . . . . ?
Re3 Re4 Re5 Se10 -108.24(5) . . . . ?
Re1 Re4 Re5 Se10 -53.58(5) . . . . ?
N4 Re4 Re5 Se12 -56.9(4) . . . . ?
Se7 Re4 Re5 Se12 -111.75(6) . . . . ?
Se14 Re4 Re5 Se12 70.11(6) . . . . ?
Se11 Re4 Re5 Se12 177.12(6) . . . . ?
Se12 Re4 Re5 Se12 0.0 . . . . ?
Re2 Re4 Re5 Se12 178.75(4) . . . . ?
Re3 Re4 Re5 Se12 69.18(4) . . . . ?
Re1 Re4 Re5 Se12 123.83(4) . . . . ?
N4 Re4 Re5 Se8 -127.3(4) . . . . ?
Se7 Re4 Re5 Se8 177.78(6) . . . . ?
Se14 Re4 Re5 Se8 -0.36(7) . . . . ?
Se11 Re4 Re5 Se8 106.66(6) . . . . ?
Se12 Re4 Re5 Se8 -70.47(6) . . . . ?
Re2 Re4 Re5 Se8 108.28(5) . . . . ?
Re3 Re4 Re5 Se8 -1.29(4) . . . . ?
Re1 Re4 Re5 Se8 53.37(5) . . . . ?
N4 Re4 Re5 Se7 54.9(4) . . . . ?
Se7 Re4 Re5 Se7 0.0 . . . . ?
Se14 Re4 Re5 Se7 -178.14(6) . . . . ?
Se11 Re4 Re5 Se7 -71.13(6) . . . . ?
Se12 Re4 Re5 Se7 111.75(6) . . . . ?
Re2 Re4 Re5 Se7 -69.50(4) . . . . ?
Re3 Re4 Re5 Se7 -179.07(4) . . . . ?
Re1 Re4 Re5 Se7 -124.42(4) . . . . ?
N4 Re4 Re5 Re3 -126.0(4) . . . . ?
Se7 Re4 Re5 Re3 179.07(4) . . . . ?
Se14 Re4 Re5 Re3 0.93(4) . . . . ?
Se11 Re4 Re5 Re3 107.94(5) . . . . ?
Se12 Re4 Re5 Re3 -69.18(4) . . . . ?
Re2 Re4 Re5 Re3 109.57(3) . . . . ?
Re3 Re4 Re5 Re3 0.0 . . . . ?
Re1 Re4 Re5 Re3 54.65(2) . . . . ?
N4 Re4 Re5 Re2 124.4(4) . . . . ?
Se7 Re4 Re5 Re2 69.50(4) . . . . ?
Se14 Re4 Re5 Re2 -108.64(5) . . . . ?
Se11 Re4 Re5 Re2 -1.62(4) . . . . ?
Se12 Re4 Re5 Re2 -178.75(4) . . . . ?
Re2 Re4 Re5 Re2 0.0 . . . . ?
Re3 Re4 Re5 Re2 -109.57(3) . . . . ?
Re1 Re4 Re5 Re2 -54.91(2) . . . . ?
N4 Re4 Re5 Re6 179.1(4) . . . . ?
Se7 Re4 Re5 Re6 124.22(4) . . . . ?
Se14 Re4 Re5 Re6 -53.92(5) . . . . ?
Se11 Re4 Re5 Re6 53.10(5) . . . . ?
Se12 Re4 Re5 Re6 -124.02(4) . . . . ?
Re2 Re4 Re5 Re6 54.72(2) . . . . ?
Re3 Re4 Re5 Re6 -54.85(2) . . . . ?
Re1 Re4 Re5 Re6 -0.19(3) . . . . ?
N2 Re2 Re5 N5 0.7(6) . . . . ?
Se9 Re2 Re5 N5 -126.9(4) . . . . ?
Se11 Re2 Re5 N5 126.4(4) . . . . ?
Se7 Re2 Re5 N5 55.3(4) . . . . ?
Se10 Re2 Re5 N5 -56.6(4) . . . . ?
Re4 Re2 Re5 N5 124.8(4) . . . . ?
Re6 Re2 Re5 N5 -125.9(4) . . . . ?
Re1 Re2 Re5 N5 179.7(4) . . . . ?
N2 Re2 Re5 Se10 57.3(4) . . . . ?
Se9 Re2 Re5 Se10 -70.30(6) . . . . ?
Se11 Re2 Re5 Se10 -177.01(6) . . . . ?
Se7 Re2 Re5 Se10 111.90(5) . . . . ?
Se10 Re2 Re5 Se10 0.0 . . . . ?
Re4 Re2 Re5 Se10 -178.64(4) . . . . ?
Re6 Re2 Re5 Se10 -69.27(4) . . . . ?
Re1 Re2 Re5 Se10 -123.75(4) . . . . ?
N2 Re2 Re5 Se12 -125.3(4) . . . . ?
Se9 Re2 Re5 Se12 107.12(6) . . . . ?
Se11 Re2 Re5 Se12 0.40(6) . . . . ?
Se7 Re2 Re5 Se12 -70.69(6) . . . . ?
Se10 Re2 Re5 Se12 177.41(6) . . . . ?
Re4 Re2 Re5 Se12 -1.22(4) . . . . ?
Re6 Re2 Re5 Se12 108.15(5) . . . . ?
Re1 Re2 Re5 Se12 53.66(5) . . . . ?
N2 Re2 Re5 Se8 127.3(4) . . . . ?
Se9 Re2 Re5 Se8 -0.27(6) . . . . ?
Se11 Re2 Re5 Se8 -106.99(6) . . . . ?
Se7 Re2 Re5 Se8 -178.08(6) . . . . ?
Se10 Re2 Re5 Se8 70.02(5) . . . . ?
Re4 Re2 Re5 Se8 -108.61(4) . . . . ?
Re6 Re2 Re5 Se8 0.76(4) . . . . ?
Re1 Re2 Re5 Se8 -53.73(4) . . . . ?
N2 Re2 Re5 Se7 -54.6(4) . . . . ?
Se9 Re2 Re5 Se7 177.80(6) . . . . ?
Se11 Re2 Re5 Se7 71.09(6) . . . . ?
Se7 Re2 Re5 Se7 0.0 . . . . ?
Se10 Re2 Re5 Se7 -111.90(5) . . . . ?
Re4 Re2 Re5 Se7 69.46(4) . . . . ?
Re6 Re2 Re5 Se7 178.83(4) . . . . ?
Re1 Re2 Re5 Se7 124.35(4) . . . . ?
N2 Re2 Re5 Re3 -178.8(4) . . . . ?
Se9 Re2 Re5 Re3 53.55(5) . . . . ?
Se11 Re2 Re5 Re3 -53.16(5) . . . . ?
Se7 Re2 Re5 Re3 -124.25(4) . . . . ?
Se10 Re2 Re5 Re3 123.85(4) . . . . ?
Re4 Re2 Re5 Re3 -54.79(2) . . . . ?
Re6 Re2 Re5 Re3 54.58(2) . . . . ?
Re1 Re2 Re5 Re3 0.10(2) . . . . ?
N2 Re2 Re5 Re4 -124.0(4) . . . . ?
Se9 Re2 Re5 Re4 108.34(5) . . . . ?
Se11 Re2 Re5 Re4 1.63(4) . . . . ?
Se7 Re2 Re5 Re4 -69.46(4) . . . . ?
Se10 Re2 Re5 Re4 178.64(4) . . . . ?
Re4 Re2 Re5 Re4 0.0 . . . . ?
Re6 Re2 Re5 Re4 109.37(2) . . . . ?
Re1 Re2 Re5 Re4 54.89(2) . . . . ?
N2 Re2 Re5 Re6 126.6(4) . . . . ?
Se9 Re2 Re5 Re6 -1.03(4) . . . . ?
Se11 Re2 Re5 Re6 -107.74(5) . . . . ?
Se7 Re2 Re5 Re6 -178.83(4) . . . . ?
Se10 Re2 Re5 Re6 69.27(4) . . . . ?
Re4 Re2 Re5 Re6 -109.37(2) . . . . ?
Re6 Re2 Re5 Re6 0.0 . . . . ?
Re1 Re2 Re5 Re6 -54.48(2) . . . . ?
N1 Re1 Re6 N6 -2.2(6) . . . . ?
Se11 Re1 Re6 N6 125.3(4) . . . . ?
Se13 Re1 Re6 N6 -56.9(4) . . . . ?
Se9 Re1 Re6 N6 55.7(4) . . . . ?
Se14 Re1 Re6 N6 -127.3(4) . . . . ?
Re3 Re1 Re6 N6 -126.2(4) . . . . ?
Re4 Re1 Re6 N6 179.1(4) . . . . ?
Re2 Re1 Re6 N6 124.7(4) . . . . ?
N1 Re1 Re6 Se13 54.7(4) . . . . ?
Se11 Re1 Re6 Se13 -177.78(6) . . . . ?
Se13 Re1 Re6 Se13 0.0 . . . . ?
Se9 Re1 Re6 Se13 112.60(6) . . . . ?
Se14 Re1 Re6 Se13 -70.42(6) . . . . ?
Re3 Re1 Re6 Se13 -69.25(4) . . . . ?
Re4 Re1 Re6 Se13 -123.94(5) . . . . ?
Re2 Re1 Re6 Se13 -178.42(5) . . . . ?
N1 Re1 Re6 Se10 -128.2(4) . . . . ?
Se11 Re1 Re6 Se10 -0.67(6) . . . . ?
Se13 Re1 Re6 Se10 177.12(6) . . . . ?
Se9 Re1 Re6 Se10 -70.29(6) . . . . ?
Se14 Re1 Re6 Se10 106.70(6) . . . . ?
Re3 Re1 Re6 Se10 107.87(5) . . . . ?
Re4 Re1 Re6 Se10 53.18(5) . . . . ?
Re2 Re1 Re6 Se10 -1.30(4) . . . . ?
N1 Re1 Re6 Se9 -57.9(4) . . . . ?
Se11 Re1 Re6 Se9 69.62(6) . . . . ?
Se13 Re1 Re6 Se9 -112.60(6) . . . . ?
Se9 Re1 Re6 Se9 0.0 . . . . ?
Se14 Re1 Re6 Se9 176.99(6) . . . . ?
Re3 Re1 Re6 Se9 178.16(4) . . . . ?
Re4 Re1 Re6 Se9 123.46(4) . . . . ?
Re2 Re1 Re6 Se9 68.98(4) . . . . ?
N1 Re1 Re6 Se8 125.0(4) . . . . ?
Se11 Re1 Re6 Se8 -107.53(6) . . . . ?
Se13 Re1 Re6 Se8 70.26(6) . . . . ?
Se9 Re1 Re6 Se8 -177.15(6) . . . . ?
Se14 Re1 Re6 Se8 -0.16(7) . . . . ?
Re3 Re1 Re6 Se8 1.01(4) . . . . ?
Re4 Re1 Re6 Se8 -53.68(5) . . . . ?
Re2 Re1 Re6 Se8 -108.16(5) . . . . ?
N1 Re1 Re6 Re3 124.0(4) . . . . ?
Se11 Re1 Re6 Re3 -108.54(5) . . . . ?
Se13 Re1 Re6 Re3 69.25(4) . . . . ?
Se9 Re1 Re6 Re3 -178.16(4) . . . . ?
Se14 Re1 Re6 Re3 -1.17(4) . . . . ?
Re3 Re1 Re6 Re3 0.0 . . . . ?
Re4 Re1 Re6 Re3 -54.69(2) . . . . ?
Re2 Re1 Re6 Re3 -109.17(3) . . . . ?
N1 Re1 Re6 Re2 -126.9(4) . . . . ?
Se11 Re1 Re6 Re2 0.63(4) . . . . ?
Se13 Re1 Re6 Re2 178.42(5) . . . . ?
Se9 Re1 Re6 Re2 -68.98(4) . . . . ?
Se14 Re1 Re6 Re2 108.00(5) . . . . ?
Re3 Re1 Re6 Re2 109.17(3) . . . . ?
Re4 Re1 Re6 Re2 54.48(2) . . . . ?
Re2 Re1 Re6 Re2 0.0 . . . . ?
N1 Re1 Re6 Re5 178.5(4) . . . . ?
Se11 Re1 Re6 Re5 -54.04(5) . . . . ?
Se13 Re1 Re6 Re5 123.75(5) . . . . ?
Se9 Re1 Re6 Re5 -123.66(4) . . . . ?
Se14 Re1 Re6 Re5 53.33(5) . . . . ?
Re3 Re1 Re6 Re5 54.50(2) . . . . ?
Re4 Re1 Re6 Re5 -0.19(3) . . . . ?
Re2 Re1 Re6 Re5 -54.67(2) . . . . ?
N3 Re3 Re6 N6 -1.3(6) . . . . ?
Se12 Re3 Re6 N6 -127.2(4) . . . . ?
Se13 Re3 Re6 N6 54.9(4) . . . . ?
Se8 Re3 Re6 N6 -56.8(4) . . . . ?
Se14 Re3 Re6 N6 125.4(4) . . . . ?
Re5 Re3 Re6 N6 -126.1(4) . . . . ?
Re4 Re3 Re6 N6 179.0(4) . . . . ?
Re1 Re3 Re6 N6 124.3(4) . . . . ?
N3 Re3 Re6 Se13 -56.2(4) . . . . ?
Se12 Re3 Re6 Se13 177.90(6) . . . . ?
Se13 Re3 Re6 Se13 0.0 . . . . ?
Se8 Re3 Re6 Se13 -111.65(5) . . . . ?
Se14 Re3 Re6 Se13 70.55(6) . . . . ?
Re5 Re3 Re6 Se13 179.00(4) . . . . ?
Re4 Re3 Re6 Se13 124.16(4) . . . . ?
Re1 Re3 Re6 Se13 69.38(4) . . . . ?
N3 Re3 Re6 Se10 125.4(4) . . . . ?
Se12 Re3 Re6 Se10 -0.48(6) . . . . ?
Se13 Re3 Re6 Se10 -178.38(6) . . . . ?
Se8 Re3 Re6 Se10 69.96(5) . . . . ?
Se14 Re3 Re6 Se10 -107.84(6) . . . . ?
Re5 Re3 Re6 Se10 0.62(4) . . . . ?
Re4 Re3 Re6 Se10 -54.22(4) . . . . ?
Re1 Re3 Re6 Se10 -109.00(4) . . . . ?
N3 Re3 Re6 Se9 -127.4(4) . . . . ?
Se12 Re3 Re6 Se9 106.72(6) . . . . ?
Se13 Re3 Re6 Se9 -71.18(6) . . . . ?
Se8 Re3 Re6 Se9 177.17(6) . . . . ?
Se14 Re3 Re6 Se9 -0.64(7) . . . . ?
Re5 Re3 Re6 Se9 107.82(5) . . . . ?
Re4 Re3 Re6 Se9 52.98(5) . . . . ?
Re1 Re3 Re6 Se9 -1.80(4) . . . . ?
N3 Re3 Re6 Se8 55.5(4) . . . . ?
Se12 Re3 Re6 Se8 -70.44(6) . . . . ?
Se13 Re3 Re6 Se8 111.65(5) . . . . ?
Se8 Re3 Re6 Se8 0.0 . . . . ?
Se14 Re3 Re6 Se8 -177.80(6) . . . . ?
Re5 Re3 Re6 Se8 -69.35(4) . . . . ?
Re4 Re3 Re6 Se8 -124.19(4) . . . . ?
Re1 Re3 Re6 Se8 -178.97(4) . . . . ?
N3 Re3 Re6 Re1 -125.6(4) . . . . ?
Se12 Re3 Re6 Re1 108.52(5) . . . . ?
Se13 Re3 Re6 Re1 -69.38(4) . . . . ?
Se8 Re3 Re6 Re1 178.97(4) . . . . ?
Se14 Re3 Re6 Re1 1.16(4) . . . . ?
Re5 Re3 Re6 Re1 109.62(2) . . . . ?
Re4 Re3 Re6 Re1 54.78(2) . . . . ?
Re1 Re3 Re6 Re1 0.0 . . . . ?
N3 Re3 Re6 Re2 179.4(4) . . . . ?
Se12 Re3 Re6 Re2 53.46(5) . . . . ?
Se13 Re3 Re6 Re2 -124.45(4) . . . . ?
Se8 Re3 Re6 Re2 123.90(4) . . . . ?
Se14 Re3 Re6 Re2 -53.90(5) . . . . ?
Re5 Re3 Re6 Re2 54.55(2) . . . . ?
Re4 Re3 Re6 Re2 -0.29(2) . . . . ?
Re1 Re3 Re6 Re2 -55.07(2) . . . . ?
N3 Re3 Re6 Re5 124.8(4) . . . . ?
Se12 Re3 Re6 Re5 -1.10(4) . . . . ?
Se13 Re3 Re6 Re5 -179.00(4) . . . . ?
Se8 Re3 Re6 Re5 69.35(4) . . . . ?
Se14 Re3 Re6 Re5 -108.46(5) . . . . ?
Re5 Re3 Re6 Re5 0.0 . . . . ?
Re4 Re3 Re6 Re5 -54.84(2) . . . . ?
Re1 Re3 Re6 Re5 -109.62(2) . . . . ?
N2 Re2 Re6 N6 2.1(6) . . . . ?
Se9 Re2 Re6 N6 -54.9(4) . . . . ?
Se11 Re2 Re6 N6 -125.0(4) . . . . ?
Se7 Re2 Re6 N6 127.3(4) . . . . ?
Se10 Re2 Re6 N6 57.0(4) . . . . ?
Re4 Re2 Re6 N6 -179.1(4) . . . . ?
Re5 Re2 Re6 N6 126.2(4) . . . . ?
Re1 Re2 Re6 N6 -124.3(4) . . . . ?
N2 Re2 Re6 Se13 127.9(4) . . . . ?
Se9 Re2 Re6 Se13 71.01(6) . . . . ?
Se11 Re2 Re6 Se13 0.91(7) . . . . ?
Se7 Re2 Re6 Se13 -106.79(6) . . . . ?
Se10 Re2 Re6 Se13 -177.13(6) . . . . ?
Re4 Re2 Re6 Se13 -53.19(5) . . . . ?
Re5 Re2 Re6 Se13 -107.93(5) . . . . ?
Re1 Re2 Re6 Se13 1.54(5) . . . . ?
N2 Re2 Re6 Se10 -55.0(4) . . . . ?
Se9 Re2 Re6 Se10 -111.86(5) . . . . ?
Se11 Re2 Re6 Se10 178.04(6) . . . . ?
Se7 Re2 Re6 Se10 70.34(5) . . . . ?
Se10 Re2 Re6 Se10 0.0 . . . . ?
Re4 Re2 Re6 Se10 123.94(4) . . . . ?
Re5 Re2 Re6 Se10 69.20(4) . . . . ?
Re1 Re2 Re6 Se10 178.67(4) . . . . ?
N2 Re2 Re6 Se9 56.9(4) . . . . ?
Se9 Re2 Re6 Se9 0.0 . . . . ?
Se11 Re2 Re6 Se9 -70.10(6) . . . . ?
Se7 Re2 Re6 Se9 -177.80(6) . . . . ?
Se10 Re2 Re6 Se9 111.86(5) . . . . ?
Re4 Re2 Re6 Se9 -124.20(4) . . . . ?
Re5 Re2 Re6 Se9 -178.94(4) . . . . ?
Re1 Re2 Re6 Se9 -69.47(4) . . . . ?
N2 Re2 Re6 Se8 -124.9(4) . . . . ?
Se9 Re2 Re6 Se8 178.19(6) . . . . ?
Se11 Re2 Re6 Se8 108.09(6) . . . . ?
Se7 Re2 Re6 Se8 0.39(6) . . . . ?
Se10 Re2 Re6 Se8 -69.95(6) . . . . ?
Re4 Re2 Re6 Se8 53.99(4) . . . . ?
Re5 Re2 Re6 Se8 -0.75(4) . . . . ?
Re1 Re2 Re6 Se8 108.72(4) . . . . ?
N2 Re2 Re6 Re1 126.4(4) . . . . ?
Se9 Re2 Re6 Re1 69.47(4) . . . . ?
Se11 Re2 Re6 Re1 -0.63(4) . . . . ?
Se7 Re2 Re6 Re1 -108.33(4) . . . . ?
Se10 Re2 Re6 Re1 -178.67(4) . . . . ?
Re4 Re2 Re6 Re1 -54.73(2) . . . . ?
Re5 Re2 Re6 Re1 -109.47(2) . . . . ?
Re1 Re2 Re6 Re1 0.0 . . . . ?
N2 Re2 Re6 Re3 -178.6(4) . . . . ?
Se9 Re2 Re6 Re3 124.49(4) . . . . ?
Se11 Re2 Re6 Re3 54.39(5) . . . . ?
Se7 Re2 Re6 Re3 -53.32(4) . . . . ?
Se10 Re2 Re6 Re3 -123.65(4) . . . . ?
Re4 Re2 Re6 Re3 0.29(2) . . . . ?
Re5 Re2 Re6 Re3 -54.46(2) . . . . ?
Re1 Re2 Re6 Re3 55.02(2) . . . . ?
N2 Re2 Re6 Re5 -124.2(4) . . . . ?
Se9 Re2 Re6 Re5 178.94(4) . . . . ?
Se11 Re2 Re6 Re5 108.84(5) . . . . ?
Se7 Re2 Re6 Re5 1.14(4) . . . . ?
Se10 Re2 Re6 Re5 -69.20(4) . . . . ?
Re4 Re2 Re6 Re5 54.74(2) . . . . ?
Re5 Re2 Re6 Re5 0.0 . . . . ?
Re1 Re2 Re6 Re5 109.47(2) . . . . ?
N5 Re5 Re6 N6 0.0(6) . . . . ?
Se10 Re5 Re6 N6 -54.7(5) . . . . ?
Se12 Re5 Re6 N6 127.0(5) . . . . ?
Se8 Re5 Re6 N6 56.4(5) . . . . ?
Se7 Re5 Re6 N6 -125.5(5) . . . . ?
Re3 Re5 Re6 N6 125.9(5) . . . . ?
Re4 Re5 Re6 N6 -179.1(5) . . . . ?
Re2 Re5 Re6 N6 -124.4(5) . . . . ?
N5 Re5 Re6 Se13 -126.9(4) . . . . ?
Se10 Re5 Re6 Se13 178.39(6) . . . . ?
Se12 Re5 Re6 Se13 0.12(6) . . . . ?
Se8 Re5 Re6 Se13 -70.49(5) . . . . ?
Se7 Re5 Re6 Se13 107.60(6) . . . . ?
Re3 Re5 Re6 Se13 -0.97(4) . . . . ?
Re4 Re5 Re6 Se13 54.02(5) . . . . ?
Re2 Re5 Re6 Se13 108.74(5) . . . . ?
N5 Re5 Re6 Se10 54.7(4) . . . . ?
Se10 Re5 Re6 Se10 0.0 . . . . ?
Se12 Re5 Re6 Se10 -178.27(6) . . . . ?
Se8 Re5 Re6 Se10 111.12(5) . . . . ?
Se7 Re5 Re6 Se10 -70.79(5) . . . . ?
Re3 Re5 Re6 Se10 -179.36(4) . . . . ?
Re4 Re5 Re6 Se10 -124.38(4) . . . . ?
Re2 Re5 Re6 Se10 -69.66(4) . . . . ?
N5 Re5 Re6 Se9 125.4(4) . . . . ?
Se10 Re5 Re6 Se9 70.68(5) . . . . ?
Se12 Re5 Re6 Se9 -107.59(6) . . . . ?
Se8 Re5 Re6 Se9 -178.20(6) . . . . ?
Se7 Re5 Re6 Se9 -0.12(6) . . . . ?
Re3 Re5 Re6 Se9 -108.68(4) . . . . ?
Re4 Re5 Re6 Se9 -53.70(5) . . . . ?
Re2 Re5 Re6 Se9 1.02(4) . . . . ?
N5 Re5 Re6 Se8 -56.4(4) . . . . ?
Se10 Re5 Re6 Se8 -111.12(5) . . . . ?
Se12 Re5 Re6 Se8 70.61(6) . . . . ?
Se8 Re5 Re6 Se8 0.0 . . . . ?
Se7 Re5 Re6 Se8 178.09(6) . . . . ?
Re3 Re5 Re6 Se8 69.52(4) . . . . ?
Re4 Re5 Re6 Se8 124.50(4) . . . . ?
Re2 Re5 Re6 Se8 179.22(4) . . . . ?
N5 Re5 Re6 Re1 179.3(4) . . . . ?
Se10 Re5 Re6 Re1 124.57(4) . . . . ?
Se12 Re5 Re6 Re1 -53.70(5) . . . . ?
Se8 Re5 Re6 Re1 -124.31(4) . . . . ?
Se7 Re5 Re6 Re1 53.78(5) . . . . ?
Re3 Re5 Re6 Re1 -54.79(2) . . . . ?
Re4 Re5 Re6 Re1 0.19(3) . . . . ?
Re2 Re5 Re6 Re1 54.91(2) . . . . ?
N5 Re5 Re6 Re3 -125.9(4) . . . . ?
Se10 Re5 Re6 Re3 179.36(4) . . . . ?
Se12 Re5 Re6 Re3 1.09(4) . . . . ?
Se8 Re5 Re6 Re3 -69.52(4) . . . . ?
Se7 Re5 Re6 Re3 108.57(4) . . . . ?
Re3 Re5 Re6 Re3 0.0 . . . . ?
Re4 Re5 Re6 Re3 54.98(2) . . . . ?
Re2 Re5 Re6 Re3 109.71(2) . . . . ?
N5 Re5 Re6 Re2 124.4(4) . . . . ?
Se10 Re5 Re6 Re2 69.66(4) . . . . ?
Se12 Re5 Re6 Re2 -108.61(5) . . . . ?
Se8 Re5 Re6 Re2 -179.22(4) . . . . ?
Se7 Re5 Re6 Re2 -1.14(4) . . . . ?
Re3 Re5 Re6 Re2 -109.71(2) . . . . ?
Re4 Re5 Re6 Re2 -54.72(2) . . . . ?
Re2 Re5 Re6 Re2 0.0 . . . . ?
N4 Re4 Se7 Re5 -144.1(3) . . . . ?
Se14 Re4 Se7 Re5 32.9(10) . . . . ?
Se11 Re4 Se7 Re5 123.93(4) . . . . ?
Se12 Re4 Se7 Re5 -52.41(4) . . . . ?
Re2 Re4 Se7 Re5 71.71(3) . . . . ?
Re5 Re4 Se7 Re5 0.0 . . . . ?
Re3 Re4 Se7 Re5 0.92(4) . . . . ?
Re1 Re4 Se7 Re5 70.48(4) . . . . ?
N4 Re4 Se7 Re2 144.2(3) . . . . ?
Se14 Re4 Se7 Re2 -38.8(10) . . . . ?
Se11 Re4 Se7 Re2 52.23(4) . . . . ?
Se12 Re4 Se7 Re2 -124.12(4) . . . . ?
Re2 Re4 Se7 Re2 0.0 . . . . ?
Re5 Re4 Se7 Re2 -71.71(3) . . . . ?
Re3 Re4 Se7 Re2 -70.79(4) . . . . ?
Re1 Re4 Se7 Re2 -1.23(4) . . . . ?
N5 Re5 Se7 Re4 144.4(3) . . . . ?
Se10 Re5 Se7 Re4 -124.05(4) . . . . ?
Se12 Re5 Se7 Re4 52.69(4) . . . . ?
Se8 Re5 Se7 Re4 -38.6(9) . . . . ?
Re3 Re5 Se7 Re4 -0.92(4) . . . . ?
Re4 Re5 Se7 Re4 0.0 . . . . ?
Re2 Re5 Se7 Re4 -71.53(3) . . . . ?
Re6 Re5 Se7 Re4 -70.38(4) . . . . ?
N5 Re5 Se7 Re2 -144.0(3) . . . . ?
Se10 Re5 Se7 Re2 -52.52(4) . . . . ?
Se12 Re5 Se7 Re2 124.23(4) . . . . ?
Se8 Re5 Se7 Re2 32.9(9) . . . . ?
Re3 Re5 Se7 Re2 70.61(4) . . . . ?
Re4 Re5 Se7 Re2 71.53(3) . . . . ?
Re2 Re5 Se7 Re2 0.0 . . . . ?
Re6 Re5 Se7 Re2 1.15(4) . . . . ?
N2 Re2 Se7 Re4 -144.2(3) . . . . ?
Se9 Re2 Se7 Re4 33.3(9) . . . . ?
Se11 Re2 Se7 Re4 -52.41(4) . . . . ?
Se10 Re2 Se7 Re4 123.87(4) . . . . ?
Re4 Re2 Se7 Re4 0.0 . . . . ?
Re6 Re2 Se7 Re4 70.43(4) . . . . ?
Re5 Re2 Se7 Re4 71.58(3) . . . . ?
Re1 Re2 Se7 Re4 1.22(4) . . . . ?
N2 Re2 Se7 Re5 144.2(3) . . . . ?
Se9 Re2 Se7 Re5 -38.3(9) . . . . ?
Se11 Re2 Se7 Re5 -123.99(4) . . . . ?
Se10 Re2 Se7 Re5 52.29(4) . . . . ?
Re4 Re2 Se7 Re5 -71.58(3) . . . . ?
Re6 Re2 Se7 Re5 -1.16(4) . . . . ?
Re5 Re2 Se7 Re5 0.0 . . . . ?
Re1 Re2 Se7 Re5 -70.36(4) . . . . ?
N5 Re5 Se8 Re3 -144.2(3) . . . . ?
Se10 Re5 Se8 Re3 124.26(4) . . . . ?
Se12 Re5 Se8 Re3 -52.51(4) . . . . ?
Se7 Re5 Se8 Re3 38.8(9) . . . . ?
Re3 Re5 Se8 Re3 0.0 . . . . ?
Re4 Re5 Se8 Re3 1.30(4) . . . . ?
Re2 Re5 Se8 Re3 70.76(4) . . . . ?
Re6 Re5 Se8 Re3 71.53(3) . . . . ?
N5 Re5 Se8 Re6 144.2(3) . . . . ?
Se10 Re5 Se8 Re6 52.73(4) . . . . ?
Se12 Re5 Se8 Re6 -124.04(4) . . . . ?
Se7 Re5 Se8 Re6 -32.7(9) . . . . ?
Re3 Re5 Se8 Re6 -71.53(3) . . . . ?
Re4 Re5 Se8 Re6 -70.23(4) . . . . ?
Re2 Re5 Se8 Re6 -0.77(4) . . . . ?
Re6 Re5 Se8 Re6 0.0 . . . . ?
N3 Re3 Se8 Re5 143.8(3) . . . . ?
Se12 Re3 Se8 Re5 52.61(4) . . . . ?
Se13 Re3 Se8 Re5 -124.37(4) . . . . ?
Se14 Re3 Se8 Re5 -36.3(9) . . . . ?
Re5 Re3 Se8 Re5 0.0 . . . . ?
Re6 Re3 Se8 Re5 -71.85(3) . . . . ?
Re4 Re3 Se8 Re5 -1.30(4) . . . . ?
Re1 Re3 Se8 Re5 -70.83(4) . . . . ?
N3 Re3 Se8 Re6 -144.3(3) . . . . ?
Se12 Re3 Se8 Re6 124.46(4) . . . . ?
Se13 Re3 Se8 Re6 -52.52(4) . . . . ?
Se14 Re3 Se8 Re6 35.5(9) . . . . ?
Re5 Re3 Se8 Re6 71.85(3) . . . . ?
Re6 Re3 Se8 Re6 0.0 . . . . ?
Re4 Re3 Se8 Re6 70.55(4) . . . . ?
Re1 Re3 Se8 Re6 1.02(4) . . . . ?
N6 Re6 Se8 Re5 -144.4(3) . . . . ?
Se13 Re6 Se8 Re5 123.97(4) . . . . ?
Se10 Re6 Se8 Re5 -52.69(4) . . . . ?
Se9 Re6 Se8 Re5 26.7(8) . . . . ?
Re1 Re6 Se8 Re5 70.47(4) . . . . ?
Re3 Re6 Se8 Re5 71.49(3) . . . . ?
Re2 Re6 Se8 Re5 0.76(4) . . . . ?
Re5 Re6 Se8 Re5 0.0 . . . . ?
N6 Re6 Se8 Re3 144.1(3) . . . . ?
Se13 Re6 Se8 Re3 52.48(4) . . . . ?
Se10 Re6 Se8 Re3 -124.18(4) . . . . ?
Se9 Re6 Se8 Re3 -44.8(8) . . . . ?
Re1 Re6 Se8 Re3 -1.02(4) . . . . ?
Re3 Re6 Se8 Re3 0.0 . . . . ?
Re2 Re6 Se8 Re3 -70.72(4) . . . . ?
Re5 Re6 Se8 Re3 -71.49(3) . . . . ?
N2 Re2 Se9 Re1 144.5(3) . . . . ?
Se11 Re2 Se9 Re1 52.69(4) . . . . ?
Se7 Re2 Se9 Re1 -33.0(9) . . . . ?
Se10 Re2 Se9 Re1 -123.62(4) . . . . ?
Re4 Re2 Se9 Re1 -0.72(4) . . . . ?
Re6 Re2 Se9 Re1 -71.27(3) . . . . ?
Re5 Re2 Se9 Re1 -70.23(4) . . . . ?
Re1 Re2 Se9 Re1 0.0 . . . . ?
N2 Re2 Se9 Re6 -144.3(3) . . . . ?
Se11 Re2 Se9 Re6 123.97(4) . . . . ?
Se7 Re2 Se9 Re6 38.3(9) . . . . ?
Se10 Re2 Se9 Re6 -52.35(4) . . . . ?
Re4 Re2 Se9 Re6 70.56(4) . . . . ?
Re6 Re2 Se9 Re6 0.0 . . . . ?
Re5 Re2 Se9 Re6 1.05(4) . . . . ?
Re1 Re2 Se9 Re6 71.27(3) . . . . ?
N1 Re1 Se9 Re2 -146.3(3) . . . . ?
Se11 Re1 Se9 Re2 -52.88(4) . . . . ?
Se13 Re1 Se9 Re2 123.98(4) . . . . ?
Se14 Re1 Se9 Re2 23.8(8) . . . . ?
Re6 Re1 Se9 Re2 71.84(3) . . . . ?
Re3 Re1 Se9 Re2 70.01(4) . . . . ?
Re4 Re1 Se9 Re2 0.71(4) . . . . ?
Re2 Re1 Se9 Re2 0.0 . . . . ?
N1 Re1 Se9 Re6 141.9(3) . . . . ?
Se11 Re1 Se9 Re6 -124.72(4) . . . . ?
Se13 Re1 Se9 Re6 52.14(4) . . . . ?
Se14 Re1 Se9 Re6 -48.0(8) . . . . ?
Re6 Re1 Se9 Re6 0.0 . . . . ?
Re3 Re1 Se9 Re6 -1.83(4) . . . . ?
Re4 Re1 Se9 Re6 -71.13(4) . . . . ?
Re2 Re1 Se9 Re6 -71.84(3) . . . . ?
N6 Re6 Se9 Re2 144.3(3) . . . . ?
Se13 Re6 Se9 Re2 -124.09(4) . . . . ?
Se10 Re6 Se9 Re2 52.53(4) . . . . ?
Se8 Re6 Se9 Re2 -26.8(8) . . . . ?
Re1 Re6 Se9 Re2 -72.04(3) . . . . ?
Re3 Re6 Se9 Re2 -70.21(4) . . . . ?
Re2 Re6 Se9 Re2 0.0 . . . . ?
Re5 Re6 Se9 Re2 -1.04(4) . . . . ?
N6 Re6 Se9 Re1 -143.7(3) . . . . ?
Se13 Re6 Se9 Re1 -52.05(4) . . . . ?
Se10 Re6 Se9 Re1 124.56(4) . . . . ?
Se8 Re6 Se9 Re1 45.2(8) . . . . ?
Re1 Re6 Se9 Re1 0.0 . . . . ?
Re3 Re6 Se9 Re1 1.83(4) . . . . ?
Re2 Re6 Se9 Re1 72.04(3) . . . . ?
Re5 Re6 Se9 Re1 71.00(4) . . . . ?
N5 Re5 Se10 Re6 -145.1(3) . . . . ?
Se12 Re5 Se10 Re6 27.7(9) . . . . ?
Se8 Re5 Se10 Re6 -52.89(4) . . . . ?
Se7 Re5 Se10 Re6 124.01(4) . . . . ?
Re3 Re5 Se10 Re6 0.63(4) . . . . ?
Re4 Re5 Se10 Re6 70.21(4) . . . . ?
Re2 Re5 Se10 Re6 71.55(3) . . . . ?
Re6 Re5 Se10 Re6 0.0 . . . . ?
N5 Re5 Se10 Re2 143.4(3) . . . . ?
Se12 Re5 Se10 Re2 -43.9(9) . . . . ?
Se8 Re5 Se10 Re2 -124.45(4) . . . . ?
Se7 Re5 Se10 Re2 52.46(4) . . . . ?
Re3 Re5 Se10 Re2 -70.93(4) . . . . ?
Re4 Re5 Se10 Re2 -1.35(4) . . . . ?
Re2 Re5 Se10 Re2 0.0 . . . . ?
Re6 Re5 Se10 Re2 -71.55(3) . . . . ?
N6 Re6 Se10 Re5 145.2(3) . . . . ?
Se13 Re6 Se10 Re5 -24.4(9) . . . . ?
Se9 Re6 Se10 Re5 -123.82(4) . . . . ?
Se8 Re6 Se10 Re5 52.71(4) . . . . ?
Re1 Re6 Se10 Re5 -70.27(4) . . . . ?
Re3 Re6 Se10 Re5 -0.63(4) . . . . ?
Re2 Re6 Se10 Re5 -71.59(3) . . . . ?
Re5 Re6 Se10 Re5 0.0 . . . . ?
N6 Re6 Se10 Re2 -143.2(3) . . . . ?
Se13 Re6 Se10 Re2 47.2(9) . . . . ?
Se9 Re6 Se10 Re2 -52.23(4) . . . . ?
Se8 Re6 Se10 Re2 124.30(4) . . . . ?
Re1 Re6 Se10 Re2 1.32(4) . . . . ?
Re3 Re6 Se10 Re2 70.96(4) . . . . ?
Re2 Re6 Se10 Re2 0.0 . . . . ?
Re5 Re6 Se10 Re2 71.59(3) . . . . ?
N2 Re2 Se10 Re5 -142.8(3) . . . . ?
Se9 Re2 Se10 Re5 124.47(4) . . . . ?
Se11 Re2 Se10 Re5 44.5(8) . . . . ?
Se7 Re2 Se10 Re5 -52.43(4) . . . . ?
Re4 Re2 Se10 Re5 1.34(4) . . . . ?
Re6 Re2 Se10 Re5 71.98(3) . . . . ?
Re5 Re2 Se10 Re5 0.0 . . . . ?
Re1 Re2 Se10 Re5 70.68(4) . . . . ?
N2 Re2 Se10 Re6 145.2(3) . . . . ?
Se9 Re2 Se10 Re6 52.49(4) . . . . ?
Se11 Re2 Se10 Re6 -27.5(8) . . . . ?
Se7 Re2 Se10 Re6 -124.41(4) . . . . ?
Re4 Re2 Se10 Re6 -70.64(4) . . . . ?
Re6 Re2 Se10 Re6 0.0 . . . . ?
Re5 Re2 Se10 Re6 -71.98(3) . . . . ?
Re1 Re2 Se10 Re6 -1.30(4) . . . . ?
N1 Re1 Se11 Re2 143.9(3) . . . . ?
Se13 Re1 Se11 Re2 -37.7(9) . . . . ?
Se9 Re1 Se11 Re2 52.65(4) . . . . ?
Se14 Re1 Se11 Re2 -123.89(4) . . . . ?
Re6 Re1 Se11 Re2 -0.64(5) . . . . ?
Re3 Re1 Se11 Re2 -70.30(4) . . . . ?
Re4 Re1 Se11 Re2 -71.33(3) . . . . ?
Re2 Re1 Se11 Re2 0.0 . . . . ?
N1 Re1 Se11 Re4 -144.7(3) . . . . ?
Se13 Re1 Se11 Re4 33.6(9) . . . . ?
Se9 Re1 Se11 Re4 123.98(4) . . . . ?
Se14 Re1 Se11 Re4 -52.56(4) . . . . ?
Re6 Re1 Se11 Re4 70.68(4) . . . . ?
Re3 Re1 Se11 Re4 1.02(4) . . . . ?
Re4 Re1 Se11 Re4 0.0 . . . . ?
Re2 Re1 Se11 Re4 71.33(3) . . . . ?
N2 Re2 Se11 Re1 -145.6(3) . . . . ?
Se9 Re2 Se11 Re1 -52.85(4) . . . . ?
Se7 Re2 Se11 Re1 124.06(4) . . . . ?
Se10 Re2 Se11 Re1 27.2(8) . . . . ?
Re4 Re2 Se11 Re1 71.79(3) . . . . ?
Re6 Re2 Se11 Re1 0.64(4) . . . . ?
Re5 Re2 Se11 Re1 70.14(4) . . . . ?
Re1 Re2 Se11 Re1 0.0 . . . . ?
N2 Re2 Se11 Re4 142.7(3) . . . . ?
Se9 Re2 Se11 Re4 -124.63(4) . . . . ?
Se7 Re2 Se11 Re4 52.27(4) . . . . ?
Se10 Re2 Se11 Re4 -44.6(8) . . . . ?
Re4 Re2 Se11 Re4 0.0 . . . . ?
Re6 Re2 Se11 Re4 -71.15(4) . . . . ?
Re5 Re2 Se11 Re4 -1.65(4) . . . . ?
Re1 Re2 Se11 Re4 -71.79(3) . . . . ?
N4 Re4 Se11 Re1 145.1(3) . . . . ?
Se7 Re4 Se11 Re1 -124.33(4) . . . . ?
Se14 Re4 Se11 Re1 52.67(4) . . . . ?
Se12 Re4 Se11 Re1 -28.3(8) . . . . ?
Re2 Re4 Se11 Re1 -71.96(3) . . . . ?
Re5 Re4 Se11 Re1 -70.31(4) . . . . ?
Re3 Re4 Se11 Re1 -1.02(4) . . . . ?
Re1 Re4 Se11 Re1 0.0 . . . . ?
N4 Re4 Se11 Re2 -142.9(3) . . . . ?
Se7 Re4 Se11 Re2 -52.37(4) . . . . ?
Se14 Re4 Se11 Re2 124.63(4) . . . . ?
Se12 Re4 Se11 Re2 43.6(8) . . . . ?
Re2 Re4 Se11 Re2 0.0 . . . . ?
Re5 Re4 Se11 Re2 1.65(4) . . . . ?
Re3 Re4 Se11 Re2 70.94(4) . . . . ?
Re1 Re4 Se11 Re2 71.96(3) . . . . ?
N3 Re3 Se12 Re5 -143.9(3) . . . . ?
Se13 Re3 Se12 Re5 37.5(10) . . . . ?
Se8 Re3 Se12 Re5 -52.63(4) . . . . ?
Se14 Re3 Se12 Re5 124.04(5) . . . . ?
Re5 Re3 Se12 Re5 0.0 . . . . ?
Re6 Re3 Se12 Re5 1.12(4) . . . . ?
Re4 Re3 Se12 Re5 71.48(3) . . . . ?
Re1 Re3 Se12 Re5 70.51(4) . . . . ?
N3 Re3 Se12 Re4 144.6(3) . . . . ?
Se13 Re3 Se12 Re4 -34.0(10) . . . . ?
Se8 Re3 Se12 Re4 -124.11(4) . . . . ?
Se14 Re3 Se12 Re4 52.57(4) . . . . ?
Re5 Re3 Se12 Re4 -71.48(3) . . . . ?
Re6 Re3 Se12 Re4 -70.36(4) . . . . ?
Re4 Re3 Se12 Re4 0.0 . . . . ?
Re1 Re3 Se12 Re4 -0.97(4) . . . . ?
N5 Re5 Se12 Re3 144.8(3) . . . . ?
Se10 Re5 Se12 Re3 -27.9(9) . . . . ?
Se8 Re5 Se12 Re3 52.64(4) . . . . ?
Se7 Re5 Se12 Re3 -124.25(4) . . . . ?
Re3 Re5 Se12 Re3 0.0 . . . . ?
Re4 Re5 Se12 Re3 -71.74(3) . . . . ?
Re2 Re5 Se12 Re3 -70.50(4) . . . . ?
Re6 Re5 Se12 Re3 -1.11(4) . . . . ?
N5 Re5 Se12 Re4 -143.5(3) . . . . ?
Se10 Re5 Se12 Re4 43.8(9) . . . . ?
Se8 Re5 Se12 Re4 124.38(4) . . . . ?
Se7 Re5 Se12 Re4 -52.51(4) . . . . ?
Re3 Re5 Se12 Re4 71.74(3) . . . . ?
Re4 Re5 Se12 Re4 0.0 . . . . ?
Re2 Re5 Se12 Re4 1.24(4) . . . . ?
Re6 Re5 Se12 Re4 70.63(4) . . . . ?
N4 Re4 Se12 Re3 -145.1(3) . . . . ?
Se7 Re4 Se12 Re3 124.31(4) . . . . ?
Se14 Re4 Se12 Re3 -52.69(4) . . . . ?
Se11 Re4 Se12 Re3 28.3(8) . . . . ?
Re2 Re4 Se12 Re3 70.49(4) . . . . ?
Re5 Re4 Se12 Re3 71.72(3) . . . . ?
Re3 Re4 Se12 Re3 0.0 . . . . ?
Re1 Re4 Se12 Re3 0.96(4) . . . . ?
N4 Re4 Se12 Re5 143.1(3) . . . . ?
Se7 Re4 Se12 Re5 52.59(4) . . . . ?
Se14 Re4 Se12 Re5 -124.42(4) . . . . ?
Se11 Re4 Se12 Re5 -43.4(8) . . . . ?
Re2 Re4 Se12 Re5 -1.24(4) . . . . ?
Re5 Re4 Se12 Re5 0.0 . . . . ?
Re3 Re4 Se12 Re5 -71.72(3) . . . . ?
Re1 Re4 Se12 Re5 -70.76(4) . . . . ?
N1 Re1 Se13 Re3 144.8(3) . . . . ?
Se11 Re1 Se13 Re3 -33.6(9) . . . . ?
Se9 Re1 Se13 Re3 -123.91(4) . . . . ?
Se14 Re1 Se13 Re3 52.59(4) . . . . ?
Re6 Re1 Se13 Re3 -71.76(3) . . . . ?
Re3 Re1 Se13 Re3 0.0 . . . . ?
Re4 Re1 Se13 Re3 -0.96(4) . . . . ?
Re2 Re1 Se13 Re3 -70.20(4) . . . . ?
N1 Re1 Se13 Re6 -143.5(3) . . . . ?
Se11 Re1 Se13 Re6 38.2(9) . . . . ?
Se9 Re1 Se13 Re6 -52.15(4) . . . . ?
Se14 Re1 Se13 Re6 124.35(4) . . . . ?
Re6 Re1 Se13 Re6 0.0 . . . . ?
Re3 Re1 Se13 Re6 71.76(3) . . . . ?
Re4 Re1 Se13 Re6 70.80(4) . . . . ?
Re2 Re1 Se13 Re6 1.56(5) . . . . ?
N3 Re3 Se13 Re1 -144.6(3) . . . . ?
Se12 Re3 Se13 Re1 34.0(10) . . . . ?
Se8 Re3 Se13 Re1 124.11(4) . . . . ?
Se14 Re3 Se13 Re1 -52.56(4) . . . . ?
Re5 Re3 Se13 Re1 70.43(4) . . . . ?
Re6 Re3 Se13 Re1 71.42(3) . . . . ?
Re4 Re3 Se13 Re1 0.96(4) . . . . ?
Re1 Re3 Se13 Re1 0.0 . . . . ?
N3 Re3 Se13 Re6 144.0(3) . . . . ?
Se12 Re3 Se13 Re6 -37.4(10) . . . . ?
Se8 Re3 Se13 Re6 52.69(4) . . . . ?
Se14 Re3 Se13 Re6 -123.98(4) . . . . ?
Re5 Re3 Se13 Re6 -0.99(4) . . . . ?
Re6 Re3 Se13 Re6 0.0 . . . . ?
Re4 Re3 Se13 Re6 -70.46(4) . . . . ?
Re1 Re3 Se13 Re6 -71.42(3) . . . . ?
N6 Re6 Se13 Re1 143.1(3) . . . . ?
Se10 Re6 Se13 Re1 -47.3(9) . . . . ?
Se9 Re6 Se13 Re1 52.09(4) . . . . ?
Se8 Re6 Se13 Re1 -124.42(4) . . . . ?
Re1 Re6 Se13 Re1 0.0 . . . . ?
Re3 Re6 Se13 Re1 -71.90(3) . . . . ?
Re2 Re6 Se13 Re1 -1.57(5) . . . . ?
Re5 Re6 Se13 Re1 -70.92(4) . . . . ?
N6 Re6 Se13 Re3 -145.0(3) . . . . ?
Se10 Re6 Se13 Re3 24.6(9) . . . . ?
Se9 Re6 Se13 Re3 123.98(4) . . . . ?
Se8 Re6 Se13 Re3 -52.52(4) . . . . ?
Re1 Re6 Se13 Re3 71.90(3) . . . . ?
Re3 Re6 Se13 Re3 0.0 . . . . ?
Re2 Re6 Se13 Re3 70.33(4) . . . . ?
Re5 Re6 Se13 Re3 0.98(4) . . . . ?
N4 Re4 Se14 Re1 -144.3(3) . . . . ?
Se7 Re4 Se14 Re1 38.7(10) . . . . ?
Se11 Re4 Se14 Re1 -52.39(4) . . . . ?
Se12 Re4 Se14 Re1 123.98(4) . . . . ?
Re2 Re4 Se14 Re1 0.93(4) . . . . ?
Re5 Re4 Se14 Re1 70.63(4) . . . . ?
Re3 Re4 Se14 Re1 71.57(3) . . . . ?
Re1 Re4 Se14 Re1 0.0 . . . . ?
N4 Re4 Se14 Re3 144.1(3) . . . . ?
Se7 Re4 Se14 Re3 -32.9(10) . . . . ?
Se11 Re4 Se14 Re3 -123.96(4) . . . . ?
Se12 Re4 Se14 Re3 52.41(4) . . . . ?
Re2 Re4 Se14 Re3 -70.64(4) . . . . ?
Re5 Re4 Se14 Re3 -0.94(5) . . . . ?
Re3 Re4 Se14 Re3 0.0 . . . . ?
Re1 Re4 Se14 Re3 -71.57(3) . . . . ?
N1 Re1 Se14 Re4 146.2(3) . . . . ?
Se11 Re1 Se14 Re4 52.76(4) . . . . ?
Se13 Re1 Se14 Re4 -124.11(4) . . . . ?
Se9 Re1 Se14 Re4 -23.9(8) . . . . ?
Re6 Re1 Se14 Re4 -70.44(4) . . . . ?
Re3 Re1 Se14 Re4 -71.62(3) . . . . ?
Re4 Re1 Se14 Re4 0.0 . . . . ?
Re2 Re1 Se14 Re4 -0.92(4) . . . . ?
N1 Re1 Se14 Re3 -142.2(3) . . . . ?
Se11 Re1 Se14 Re3 124.38(4) . . . . ?
Se13 Re1 Se14 Re3 -52.49(4) . . . . ?
Se9 Re1 Se14 Re3 47.7(8) . . . . ?
Re6 Re1 Se14 Re3 1.19(5) . . . . ?
Re3 Re1 Se14 Re3 0.0 . . . . ?
Re4 Re1 Se14 Re3 71.62(3) . . . . ?
Re2 Re1 Se14 Re3 70.70(4) . . . . ?
N3 Re3 Se14 Re4 -144.0(3) . . . . ?
Se12 Re3 Se14 Re4 -52.79(4) . . . . ?
Se13 Re3 Se14 Re4 124.20(4) . . . . ?
Se8 Re3 Se14 Re4 36.2(9) . . . . ?
Re5 Re3 Se14 Re4 0.94(5) . . . . ?
Re6 Re3 Se14 Re4 70.58(4) . . . . ?
Re4 Re3 Se14 Re4 0.0 . . . . ?
Re1 Re3 Se14 Re4 71.75(3) . . . . ?
N3 Re3 Se14 Re1 144.3(3) . . . . ?
Se12 Re3 Se14 Re1 -124.55(4) . . . . ?
Se13 Re3 Se14 Re1 52.44(4) . . . . ?
Se8 Re3 Se14 Re1 -35.6(9) . . . . ?
Re5 Re3 Se14 Re1 -70.81(4) . . . . ?
Re6 Re3 Se14 Re1 -1.18(5) . . . . ?
Re4 Re3 Se14 Re1 -71.75(3) . . . . ?
Re1 Re3 Se14 Re1 0.0 . . . . ?
Se11 Re1 N1 C2 48.7(11) . . . . ?
Se13 Re1 N1 C2 -131.2(11) . . . . ?
Se9 Re1 N1 C2 138.1(11) . . . . ?
Se14 Re1 N1 C2 -41.3(11) . . . . ?
Re6 Re1 N1 C2 -175.5(10) . . . . ?
Re3 Re1 N1 C2 -88.0(12) . . . . ?
Re4 Re1 N1 C2 2.6(14) . . . . ?
Re2 Re1 N1 C2 95.2(12) . . . . ?
Se11 Re1 N1 C13 -130.9(11) . . . . ?
Se13 Re1 N1 C13 49.1(11) . . . . ?
Se9 Re1 N1 C13 -41.6(11) . . . . ?
Se14 Re1 N1 C13 139.1(11) . . . . ?
Re6 Re1 N1 C13 4.9(13) . . . . ?
Re3 Re1 N1 C13 92.3(11) . . . . ?
Re4 Re1 N1 C13 -177.1(9) . . . . ?
Re2 Re1 N1 C13 -84.5(12) . . . . ?
Se9 Re2 N2 C3 -132.5(10) . . . . ?
Se11 Re2 N2 C3 -43.1(10) . . . . ?
Se7 Re2 N2 C3 47.3(10) . . . . ?
Se10 Re2 N2 C3 137.4(10) . . . . ?
Re4 Re2 N2 C3 3.2(12) . . . . ?
Re6 Re2 N2 C3 -178.3(8) . . . . ?
Re5 Re2 N2 C3 91.5(10) . . . . ?
Re1 Re2 N2 C3 -87.0(10) . . . . ?
Se9 Re2 N2 C1 48.2(10) . . . . ?
Se11 Re2 N2 C1 137.6(10) . . . . ?
Se7 Re2 N2 C1 -131.9(10) . . . . ?
Se10 Re2 N2 C1 -41.9(10) . . . . ?
Re4 Re2 N2 C1 -176.0(9) . . . . ?
Re6 Re2 N2 C1 2.4(12) . . . . ?
Re5 Re2 N2 C1 -87.8(11) . . . . ?
Re1 Re2 N2 C1 93.8(10) . . . . ?
Se12 Re3 N3 C25 139.4(12) . . . . ?
Se13 Re3 N3 C25 -40.7(12) . . . . ?
Se8 Re3 N3 C25 49.4(12) . . . . ?
Se14 Re3 N3 C25 -130.6(12) . . . . ?
Re5 Re3 N3 C25 94.5(12) . . . . ?
Re6 Re3 N3 C25 4.5(14) . . . . ?
Re4 Re3 N3 C25 -175.9(10) . . . . ?
Re1 Re3 N3 C25 -85.4(12) . . . . ?
Se12 Re3 N3 C24 -44.2(11) . . . . ?
Se13 Re3 N3 C24 135.8(11) . . . . ?
Se8 Re3 N3 C24 -134.2(11) . . . . ?
Se14 Re3 N3 C24 45.8(11) . . . . ?
Re5 Re3 N3 C24 -89.1(11) . . . . ?
Re6 Re3 N3 C24 -179.0(9) . . . . ?
Re4 Re3 N3 C24 0.5(13) . . . . ?
Re1 Re3 N3 C24 91.1(11) . . . . ?
Se7 Re4 N4 C7 53.7(13) . . . . ?
Se14 Re4 N4 C7 -126.2(13) . . . . ?
Se11 Re4 N4 C7 144.1(13) . . . . ?
Se12 Re4 N4 C7 -36.3(13) . . . . ?
Re2 Re4 N4 C7 98.1(13) . . . . ?
Re5 Re4 N4 C7 9.3(15) . . . . ?
Re3 Re4 N4 C7 -80.4(14) . . . . ?
Re1 Re4 N4 C7 -171.7(11) . . . . ?
Se7 Re4 N4 C5 -123.9(12) . . . . ?
Se14 Re4 N4 C5 56.3(12) . . . . ?
Se11 Re4 N4 C5 -33.5(12) . . . . ?
Se12 Re4 N4 C5 146.1(11) . . . . ?
Re2 Re4 N4 C5 -79.5(12) . . . . ?
Re5 Re4 N4 C5 -168.3(10) . . . . ?
Re3 Re4 N4 C5 102.0(11) . . . . ?
Re1 Re4 N4 C5 10.7(14) . . . . ?
Se10 Re5 N5 C22 41.0(13) . . . . ?
Se12 Re5 N5 C22 -138.6(13) . . . . ?
Se8 Re5 N5 C22 -48.6(13) . . . . ?
Se7 Re5 N5 C22 131.2(13) . . . . ?
Re3 Re5 N5 C22 -94.0(13) . . . . ?
Re4 Re5 N5 C22 175.6(11) . . . . ?
Re2 Re5 N5 C22 86.6(13) . . . . ?
Re6 Re5 N5 C22 -3.2(15) . . . . ?
Se10 Re5 N5 C19 -139.1(11) . . . . ?
Se12 Re5 N5 C19 41.3(11) . . . . ?
Se8 Re5 N5 C19 131.3(11) . . . . ?
Se7 Re5 N5 C19 -48.9(11) . . . . ?
Re3 Re5 N5 C19 85.8(12) . . . . ?
Re4 Re5 N5 C19 -4.5(14) . . . . ?
Re2 Re5 N5 C19 -93.5(12) . . . . ?
Re6 Re5 N5 C19 176.7(9) . . . . ?
Se13 Re6 N6 C18 -132.9(11) . . . . ?
Se10 Re6 N6 C18 47.8(11) . . . . ?
Se9 Re6 N6 C18 -42.3(11) . . . . ?
Se8 Re6 N6 C18 137.2(11) . . . . ?
Re1 Re6 N6 C18 -87.1(11) . . . . ?
Re3 Re6 N6 C18 -177.2(9) . . . . ?
Re2 Re6 N6 C18 1.9(13) . . . . ?
Re5 Re6 N6 C18 91.9(11) . . . . ?
Se13 Re6 N6 C17 46.2(11) . . . . ?
Se10 Re6 N6 C17 -133.2(11) . . . . ?
Se9 Re6 N6 C17 136.8(11) . . . . ?
Se8 Re6 N6 C17 -43.7(11) . . . . ?
Re1 Re6 N6 C17 91.9(11) . . . . ?
Re3 Re6 N6 C17 1.9(13) . . . . ?
Re2 Re6 N6 C17 -179.0(9) . . . . ?
Re5 Re6 N6 C17 -89.0(11) . . . . ?
C3 N2 C1 C31 -1.0(21) . . . . ?
Re2 N2 C1 C31 178.3(12) . . . . ?
C13 N1 C2 C6 -3.5(24) . . . . ?
Re1 N1 C2 C6 176.8(13) . . . . ?
C1 N2 C3 C29 -1.2(20) . . . . ?
Re2 N2 C3 C29 179.5(11) . . . . ?
C7 N4 C5 C9 2.7(23) . . . . ?
Re4 N4 C5 C9 -179.5(13) . . . . ?
N1 C2 C6 C12 1.3(28) . . . . ?
C5 N4 C7 C8 -0.1(28) . . . . ?
Re4 N4 C7 C8 -177.8(16) . . . . ?
C9 C4 C8 C7 6.9(32) . . . . ?
N4 C7 C8 C4 -5.0(34) . . . . ?
C8 C4 C9 C5 -4.4(31) . . . . ?
N4 C5 C9 C4 -0.5(29) . . . . ?
C13 C11 C12 C6 -3.3(25) . . . . ?
C2 C6 C12 C11 2.2(27) . . . . ?
C2 N1 C13 C11 2.3(23) . . . . ?
Re1 N1 C13 C11 -178.0(12) . . . . ?
C12 C11 C13 N1 1.1(25) . . . . ?
C21 C14 C15 C17 1.0(25) . . . . ?
C14 C15 C17 N6 0.4(25) . . . . ?
C18 N6 C17 C15 -2.0(22) . . . . ?
Re6 N6 C17 C15 178.9(12) . . . . ?
C17 N6 C18 C21 2.3(21) . . . . ?
Re6 N6 C18 C21 -178.5(11) . . . . ?
C22 N5 C19 C23 -2.7(24) . . . . ?
Re5 N5 C19 C23 177.4(12) . . . . ?
C22 C16 C20 C23 1.7(27) . . . . ?
C15 C14 C21 C18 -0.7(24) . . . . ?
N6 C18 C21 C14 -1.1(23) . . . . ?
C19 N5 C22 C16 3.1(28) . . . . ?
Re5 N5 C22 C16 -177.0(15) . . . . ?
C20 C16 C22 N5 -2.5(30) . . . . ?
N5 C19 C23 C20 2.2(26) . . . . ?
C16 C20 C23 C19 -1.7(27) . . . . ?
C25 N3 C24 C28 -2.4(22) . . . . ?
Re3 N3 C24 C28 -179.2(12) . . . . ?
C24 N3 C25 C27 4.6(25) . . . . ?
Re3 N3 C25 C27 -178.8(15) . . . . ?
N3 C25 C27 C26 -5.3(31) . . . . ?
C28 C26 C27 C25 3.5(29) . . . . ?
C27 C26 C28 C24 -1.5(27) . . . . ?
N3 C24 C28 C26 1.2(26) . . . . ?
N2 C3 C29 C30 3.3(22) . . . . ?
C3 C29 C30 C31 -3.2(22) . . . . ?
N2 C1 C31 C30 0.9(24) . . . . ?
C29 C30 C31 C1 1.3(23) . . . . ?
